data_7243901
loop_
_publ_author_name
'Varaksina, Evgeniya A.'
'Kiskin, Mikhail A.'
'Lyssenko, Konstantin A.'
'Puntus, Lada N.'
'Korshunov, Vladislav M.'
'Silva, Gustavo S.'
'Freire, Ricardo O.'
'Taydakov, Ilya V.'

_publ_section_title
;
 Tuning the luminescence efficiency by perfluorination of side chains in
 Eu3+ complexes with \b-diketones of the thiophene series
;
_journal_name_full 'Physical Chemistry Chemical Physics'
_journal_paper_doi 10.1039/D1CP02951G
_journal_year 2021
_chemical_formula_sum 'C45 H20 Eu F27 N2 O6 S3'
_chemical_formula_weight 1445.77
_space_group_crystal_system triclinic
_space_group_IT_number 2
_space_group_name_Hall '-P 1'
_space_group_name_H-M_alt 'P -1'
_atom_sites_solution_hydrogens geom
_atom_sites_solution_primary direct
_atom_sites_solution_secondary difmap
_audit_creation_method SHELXL-2018/3
_audit_update_record
;
2021-06-07 deposited with the CCDC.	2021-10-25 downloaded from the CCDC.
;
_cell_angle_alpha 78.9390(10)
_cell_angle_beta 89.6640(10)
_cell_angle_gamma 79.5320(10)
_cell_formula_units_Z 4
_cell_length_a 15.2499(8)
_cell_length_b 15.6839(8)
_cell_length_c 22.6048(11)
_cell_measurement_reflns_used 9982
_cell_measurement_temperature 100(2)
_cell_measurement_theta_max 27.42
_cell_measurement_theta_min 2.252
_cell_volume 5215.5(5)
_computing_cell_refinement 'SAINT (Bruker, 2019)'
_computing_data_collection '<i>APEX3</i> (Bruker, 2019)'
_computing_data_reduction 'SAINT (Bruker, 2019)'
_computing_molecular_graphics 'SHELXTL (Sheldrick, Acta Cryst., 2008, A64, 112-122)'
_computing_publication_material 'SHELXTL (Sheldrick, Acta Cryst., 2008, A64, 112-122)'
_computing_structure_refinement 'SHELXL-2018 (Sheldrick, Acta Cryst., 2015, C71, 3-8)'
_computing_structure_solution 'SHELXT, SHELXS-2013 (Sheldrick, Acta Cryst., 2015, A71, 3-8)'
_diffrn_ambient_temperature 100(2)
_diffrn_measured_fraction_theta_full 0.997
_diffrn_measured_fraction_theta_max 0.998
_diffrn_measurement_device_type 'Bruker D8 Quest with Photon III detector'
_diffrn_measurement_method '\f and \w shutterless scans'
_diffrn_radiation_type MoK\a
_diffrn_radiation_wavelength 0.71073
_diffrn_reflns_av_R_equivalents 0.0381
_diffrn_reflns_av_unetI/netI 0.0450
_diffrn_reflns_Laue_measured_fraction_full 0.997
_diffrn_reflns_Laue_measured_fraction_max 0.998
_diffrn_reflns_limit_h_max 19
_diffrn_reflns_limit_h_min -19
_diffrn_reflns_limit_k_max 20
_diffrn_reflns_limit_k_min -20
_diffrn_reflns_limit_l_max 28
_diffrn_reflns_limit_l_min -28
_diffrn_reflns_number 66431
_diffrn_reflns_point_group_measured_fraction_full 0.997
_diffrn_reflns_point_group_measured_fraction_max 0.998
_diffrn_reflns_theta_full 25.242
_diffrn_reflns_theta_max 26.999
_diffrn_reflns_theta_min 1.346
_diffrn_source 'micro-focus sealed X-ray tube'
_exptl_absorpt_coefficient_mu 1.469
_exptl_absorpt_correction_T_max 0.658
_exptl_absorpt_correction_T_min 0.495
_exptl_absorpt_correction_type multi-scan
_exptl_absorpt_process_details
;
 SADABS 2016/2: Krause, L., Herbst-Irmer, R., Sheldrick G.M. & Stalke D.,
 J. Appl. Cryst. 48 (2015) 3-10
;
_exptl_crystal_colour colorless
_exptl_crystal_density_diffrn 1.841
_exptl_crystal_description block
_exptl_crystal_F_000 2824
_exptl_crystal_preparation Luminescent
_exptl_crystal_size_max 0.395
_exptl_crystal_size_mid 0.274
_exptl_crystal_size_min 0.200
_exptl_transmission_factor_max 0.788
_exptl_transmission_factor_min 0.545
_refine_diff_density_max 2.407
_refine_diff_density_min -1.507
_refine_diff_density_rms 0.159
_refine_ls_extinction_method none
_refine_ls_goodness_of_fit_ref 0.997
_refine_ls_hydrogen_treatment constr
_refine_ls_matrix_type full
_refine_ls_number_parameters 1594
_refine_ls_number_reflns 22729
_refine_ls_number_restraints 1199
_refine_ls_restrained_S_all 1.001
_refine_ls_R_factor_all 0.0999
_refine_ls_R_factor_gt 0.0745
_refine_ls_shift/su_max 0.026
_refine_ls_shift/su_mean 0.001
_refine_ls_structure_factor_coef Fsqd
_refine_ls_weighting_details 'w=1/[\s^2^(Fo^2^)+(0.0813P)^2^+49.6280P] where P=(Fo^2^+2Fc^2^)/3'
_refine_ls_weighting_scheme calc
_refine_ls_wR_factor_gt 0.1831
_refine_ls_wR_factor_ref 0.2021
_reflns_Friedel_coverage 0.000
_reflns_number_gt 16695
_reflns_number_total 22729
_reflns_threshold_expression 'I > 2\s(I)'
_cod_data_source_file d1cp02951g2.cif
_cod_data_source_block thio
_cod_database_code 7243901
_shelx_shelxl_version_number 2018/3
_shelx_space_group_comment
;
The symmetry employed for this shelxl refinement is uniquely defined
by the following loop, which should always be used as a source of
symmetry information in preference to the above space-group names.
They are only intended as comments.
;
_shelx_estimated_absorpt_t_min 0.595
_shelx_estimated_absorpt_t_max 0.758

loop_
_space_group_symop_operation_xyz
'x, y, z'
'-x, -y, -z'

loop_
_atom_site_label
_atom_site_type_symbol
_atom_site_fract_x
_atom_site_fract_y
_atom_site_fract_z
_atom_site_U_iso_or_equiv
_atom_site_adp_type
_atom_site_occupancy
_atom_site_site_symmetry_order
_atom_site_calc_flag
_atom_site_refinement_flags_posn
_atom_site_refinement_flags_adp
_atom_site_refinement_flags_occupancy
_atom_site_disorder_assembly
_atom_site_disorder_group
Eu1 Eu 0.65559(2) 0.19027(2) 0.64559(2) 0.03780(11) Uani 1 1 d . U . . .
N1A N 0.6259(4) 0.1404(5) 0.5471(3) 0.0458(16) Uani 1 1 d . U . . .
N2A N 0.6262(4) 0.3131(5) 0.5501(3) 0.0489(16) Uani 1 1 d . U . . .
O1A O 0.6828(4) 0.1454(3) 0.7512(3) 0.0434(12) Uani 1 1 d . U . . .
O2A O 0.6422(4) 0.3169(3) 0.6895(3) 0.0530(15) Uani 1 1 d . U . . .
O3A O 0.7698(3) 0.0662(3) 0.6463(3) 0.0401(12) Uani 1 1 d . U . . .
O4A O 0.7896(3) 0.2392(3) 0.6162(3) 0.0427(12) Uani 1 1 d . U . . .
O5A O 0.5863(3) 0.0671(3) 0.6779(3) 0.0447(13) Uani 1 1 d . U . . .
O6A O 0.4989(3) 0.2381(3) 0.6351(3) 0.0475(13) Uani 1 1 d . U . . .
S1 S 0.69470(16) 0.00516(15) 0.85575(11) 0.0566(5) Uani 1 1 d . U . . .
S2 S 0.82967(14) -0.12246(14) 0.67185(14) 0.0611(7) Uani 1 1 d . U . . .
S3 S 0.60025(14) -0.11668(14) 0.72925(12) 0.0540(5) Uani 1 1 d . U . . .
C1A C 0.6684(5) 0.1782(5) 0.7980(4) 0.0432(17) Uani 1 1 d . U . . .
C2A C 0.6454(6) 0.2703(5) 0.7960(4) 0.051(2) Uani 1 1 d . U . . .
H2AA H 0.636468 0.291103 0.832734 0.061 Uiso 1 1 calc R U . . .
C3A C 0.6356(5) 0.3307(5) 0.7423(4) 0.0474(19) Uani 1 1 d . U . . .
C4A C 0.6729(5) 0.1165(5) 0.8560(4) 0.0461(18) Uani 1 1 d . U . . .
C5A C 0.6545(5) 0.1331(5) 0.9145(4) 0.0407(17) Uani 1 1 d . U . . .
H5AA H 0.641110 0.190185 0.924371 0.049 Uiso 1 1 calc R U . . .
C6A C 0.6589(6) 0.0531(7) 0.9561(4) 0.060(2) Uani 1 1 d . U . . .
H6AA H 0.648664 0.050142 0.997845 0.072 Uiso 1 1 calc R U . . .
C7A C 0.6795(6) -0.0199(7) 0.9304(5) 0.060(2) Uani 1 1 d . U . . .
H7AA H 0.684603 -0.078696 0.952493 0.072 Uiso 1 1 calc R U . . .
C8A C 0.6165(5) 0.4307(5) 0.7457(3) 0.068(3) Uani 1 1 d D U . . .
C9A C 0.7052(4) 0.4643(5) 0.7489(3) 0.062(2) Uani 1 1 d D U . . .
C10A C 0.6945(7) 0.5625(5) 0.7523(5) 0.079(3) Uani 1 1 d D U . . .
C11A C 0.7817(6) 0.5975(6) 0.7560(5) 0.109(5) Uani 1 1 d D U . . .
C12A C 0.8508(5) 0.0486(4) 0.6344(3) 0.0328(14) Uani 1 1 d . U . . .
C13A C 0.9023(5) 0.1146(5) 0.6123(3) 0.0357(15) Uani 1 1 d . U . . .
H13A H 0.962699 0.096812 0.602476 0.043 Uiso 1 1 calc R U . . .
C14A C 0.8675(5) 0.2025(5) 0.6048(3) 0.0412(17) Uani 1 1 d . U . . .
C15A C 0.8930(5) -0.0445(5) 0.6451(3) 0.0367(15) Uani 1 1 d . U . . .
C16A C 0.9808(5) -0.0820(5) 0.6394(4) 0.048(2) Uani 1 1 d . U . . .
H16A H 1.026721 -0.049740 0.626242 0.058 Uiso 1 1 calc R U . . .
C17A C 0.9934(6) -0.1768(6) 0.6563(5) 0.061(3) Uani 1 1 d . U . . .
H17A H 1.049145 -0.214976 0.655170 0.073 Uiso 1 1 calc R U . . .
C18A C 0.9178(6) -0.2053(6) 0.6737(5) 0.066(3) Uani 1 1 d . U . . .
H18A H 0.914267 -0.265960 0.685762 0.079 Uiso 1 1 calc R U . . .
C19A C 0.9270(6) 0.2698(5) 0.5805(4) 0.0460(18) Uani 1 1 d . U . . .
C20A C 0.9093(8) 0.3062(7) 0.5110(4) 0.062(3) Uani 1 1 d . U . . .
C21A C 0.9352(10) 0.3940(7) 0.4855(5) 0.076(3) Uani 1 1 d . U . . .
C22A C 0.9255(5) 0.4241(5) 0.4150(4) 0.093(4) Uani 1 1 d D U . . .
C23A C 0.5094(5) 0.0502(5) 0.6847(3) 0.0391(16) Uani 1 1 d . U . . .
C24A C 0.4312(6) 0.1129(6) 0.6663(5) 0.067(3) Uani 1 1 d . U . . .
H24A H 0.375155 0.094447 0.670861 0.080 Uiso 1 1 calc R U . . .
C25A C 0.4332(6) 0.1993(7) 0.6422(5) 0.064(3) Uani 1 1 d . U . . .
C26A C 0.5027(5) -0.0415(5) 0.7106(3) 0.0371(15) Uani 1 1 d . U . . .
C27A C 0.4263(5) -0.0796(5) 0.7243(3) 0.0391(16) Uani 1 1 d . U . . .
H27A H 0.366167 -0.049384 0.718157 0.047 Uiso 1 1 calc R U . . .
C28A C 0.4547(6) -0.1719(6) 0.7491(4) 0.0484(19) Uani 1 1 d . U . . .
H28A H 0.414029 -0.210703 0.761507 0.058 Uiso 1 1 calc R U . . .
C29A C 0.5440(6) -0.1989(6) 0.7533(4) 0.051(2) Uani 1 1 d . U . . .
H29A H 0.572170 -0.258305 0.768376 0.061 Uiso 1 1 calc R U . . .
C34A C 0.6003(5) 0.2035(7) 0.4957(4) 0.052(2) Uani 1 1 d . U . . .
C35A C 0.6265(6) 0.0576(7) 0.5443(5) 0.057(2) Uani 1 1 d . U . . .
H35A H 0.644446 0.013767 0.579439 0.068 Uiso 1 1 calc R U . . .
C36A C 0.6019(7) 0.0304(8) 0.4920(6) 0.074(3) Uani 1 1 d . U . . .
H36A H 0.603692 -0.030444 0.491774 0.089 Uiso 1 1 calc R U . . .
C37A C 0.5755(7) 0.0926(10) 0.4418(5) 0.080(4) Uani 1 1 d . U . . .
H37A H 0.557705 0.075128 0.406443 0.096 Uiso 1 1 calc R U . . .
C38A C 0.5741(6) 0.1802(9) 0.4414(5) 0.068(3) Uani 1 1 d . U . . .
C39A C 0.5499(8) 0.2523(8) 0.3892(6) 0.078(3) Uani 1 1 d . U . . .
H39A H 0.529807 0.239233 0.352791 0.094 Uiso 1 1 calc R U . . .
C40A C 0.5549(9) 0.3332(9) 0.3910(6) 0.085(3) Uani 1 1 d . U . . .
H40A H 0.539478 0.377238 0.355639 0.102 Uiso 1 1 calc R U . . .
C41A C 0.5827(7) 0.3591(9) 0.4442(5) 0.076(3) Uani 1 1 d . U . . .
C42A C 0.5911(8) 0.4444(9) 0.4476(7) 0.088(4) Uani 1 1 d . U . . .
H42A H 0.580138 0.489874 0.412698 0.106 Uiso 1 1 calc R U . . .
C43A C 0.6142(9) 0.4628(8) 0.4990(7) 0.092(4) Uani 1 1 d . U . . .
H43A H 0.619155 0.521561 0.501220 0.110 Uiso 1 1 calc R U . . .
C44A C 0.6315(7) 0.3955(6) 0.5506(5) 0.066(3) Uani 1 1 d . U . . .
H44A H 0.647680 0.410323 0.587354 0.079 Uiso 1 1 calc R U . . .
C45A C 0.6032(5) 0.2927(6) 0.4976(4) 0.053(2) Uani 1 1 d . U . . .
F1A' F 0.5765(7) 0.4420(6) 0.7977(4) 0.084(3) Uani 0.782(9) 1 d D U P A 1
F2A' F 0.5587(7) 0.4753(7) 0.7016(5) 0.089(3) Uani 0.782(9) 1 d D U P A 1
F3A' F 0.7565(6) 0.4188(5) 0.7967(4) 0.075(2) Uani 0.782(9) 1 d D U P A 1
F4A' F 0.7532(6) 0.4517(6) 0.7002(4) 0.075(2) Uani 0.782(9) 1 d D U P A 1
F1A F 0.5427(12) 0.445(2) 0.7774(11) 0.058(8) Uani 0.218(9) 1 d D U P A 2
F2A F 0.5901(16) 0.4743(15) 0.6894(6) 0.034(5) Uani 0.218(9) 1 d D U P A 2
F3A F 0.699(2) 0.4502(19) 0.8093(4) 0.075(2) Uani 0.218(9) 1 d D U P A 2
F4A F 0.7844(11) 0.4191(17) 0.7368(15) 0.075(2) Uani 0.218(9) 1 d D U P A 2
F5A F 0.6502(6) 0.6111(5) 0.7037(4) 0.114(3) Uani 1 1 d . U . . .
F6A F 0.6486(6) 0.5777(6) 0.7990(4) 0.120(3) Uani 1 1 d . U . . .
F7A F 0.8319(7) 0.5530(7) 0.8044(5) 0.133(3) Uani 1 1 d D U . . .
F8A F 0.7615(6) 0.6829(5) 0.7590(5) 0.128(3) Uani 1 1 d D U . . .
F9A F 0.8355(7) 0.5837(7) 0.7107(5) 0.130(3) Uani 1 1 d D U . . .
F10A F 1.0144(3) 0.2338(3) 0.5899(3) 0.0632(14) Uani 1 1 d . U . . .
F11A F 0.9105(4) 0.3392(3) 0.6082(2) 0.0535(12) Uani 1 1 d . U . . .
F13A F 0.9513(5) 0.2427(4) 0.4822(3) 0.0807(19) Uani 1 1 d . U . . .
F12A F 0.8184(5) 0.3145(5) 0.4959(3) 0.0821(18) Uani 1 1 d . U . . .
F15F F 0.8777(6) 0.4572(4) 0.5057(3) 0.100(2) Uani 1 1 d . U . . .
F14A F 1.0176(4) 0.3903(4) 0.5074(3) 0.0749(17) Uani 1 1 d . U . . .
F15' F 0.9417(6) 0.5067(4) 0.4028(4) 0.104(3) Uani 0.799(8) 1 d D U P B 1
F16' F 0.9884(5) 0.3691(5) 0.3918(4) 0.095(3) Uani 0.799(8) 1 d D U P B 1
F17' F 0.8439(5) 0.4212(6) 0.3940(4) 0.100(3) Uani 0.799(8) 1 d D U P B 1
F15A F 0.8488(12) 0.4807(16) 0.4170(15) 0.104(3) Uani 0.201(8) 1 d D U P B 2
F16A F 0.9925(15) 0.4665(18) 0.3961(14) 0.095(3) Uani 0.201(8) 1 d D U P B 2
F17A F 0.917(2) 0.3627(15) 0.3831(13) 0.100(3) Uani 0.201(8) 1 d D U P B 2
Eu2 Eu 0.77979(2) 0.16037(2) 0.15638(2) 0.03601(11) Uani 1 1 d . U . . .
S4 S 0.80397(15) -0.00650(15) 0.37068(11) 0.0526(5) Uani 1 1 d . U . . .
S5 S 0.94970(14) -0.14903(14) 0.23472(11) 0.0517(5) Uani 1 1 d . U . . .
O1B O 0.7661(3) 0.1241(3) 0.2622(2) 0.0381(11) Uani 1 1 d . U . . .
O2B O 0.7383(4) 0.2924(3) 0.1936(2) 0.0418(12) Uani 1 1 d . U . . .
O3B O 0.8939(3) 0.0376(3) 0.1916(2) 0.0389(11) Uani 1 1 d . U . . .
O4B O 0.9169(3) 0.2096(3) 0.1577(2) 0.0403(11) Uani 1 1 d . U . . .
O5B O 0.7085(3) 0.0381(4) 0.1623(3) 0.0467(13) Uani 1 1 d . U . . .
O6B O 0.6315(4) 0.2107(4) 0.1177(3) 0.0531(14) Uani 1 1 d . U . . .
N1B N 0.8310(4) 0.0946(4) 0.0628(3) 0.0435(15) Uani 1 1 d . U . . .
N2B N 0.7859(5) 0.2721(5) 0.0573(3) 0.0481(16) Uani 1 1 d . U . . .
C1B C 0.7702(5) 0.1616(5) 0.3065(3) 0.0351(15) Uani 1 1 d . U . . .
C2B C 0.7589(5) 0.2540(5) 0.3004(3) 0.0419(17) Uani 1 1 d . U . . .
H2BA H 0.761780 0.278170 0.335688 0.050 Uiso 1 1 calc R U . . .
C3B C 0.7435(5) 0.3114(5) 0.2447(4) 0.0405(16) Uani 1 1 d . U . . .
C4B C 0.7883(5) 0.1054(5) 0.3652(3) 0.0398(16) Uani 1 1 d . U . . .
C5B C 0.8042(4) 0.1262(5) 0.4240(3) 0.0349(15) Uani 1 1 d . U . . .
H5BA H 0.798884 0.184257 0.431855 0.042 Uiso 1 1 calc R U . . .
C6B C 0.8285(6) 0.0486(7) 0.4670(4) 0.058(2) Uani 1 1 d . U . . .
H6BA H 0.841930 0.048577 0.507927 0.069 Uiso 1 1 calc R U . . .
C7B C 0.8312(6) -0.0268(7) 0.4455(4) 0.062(3) Uani 1 1 d . U . . .
H7BA H 0.846569 -0.084355 0.469546 0.075 Uiso 1 1 calc R U . . .
C12B C 0.9777(5) 0.0197(5) 0.2006(3) 0.0360(15) Uani 1 1 d . U . . .
C13B C 1.0320(5) 0.0855(5) 0.1877(3) 0.0389(16) Uani 1 1 d . U . . .
H13B H 1.094804 0.068100 0.193885 0.047 Uiso 1 1 calc R U . . .
C14B C 0.9969(5) 0.1735(5) 0.1665(3) 0.0389(16) Uani 1 1 d . U . . .
C15B C 1.0180(5) -0.0718(5) 0.2227(3) 0.0358(15) Uani 1 1 d . U . . .
C16B C 1.1082(5) -0.1104(5) 0.2350(3) 0.0360(15) Uani 1 1 d . U . . .
H16B H 1.156330 -0.079113 0.231486 0.043 Uiso 1 1 calc R U . . .
C17B C 1.1165(5) -0.2041(5) 0.2538(3) 0.0443(18) Uani 1 1 d . U . . .
H17B H 1.172046 -0.242715 0.264312 0.053 Uiso 1 1 calc R U . . .
C18B C 1.0378(6) -0.2323(6) 0.2551(4) 0.052(2) Uani 1 1 d . U . . .
H18B H 1.032502 -0.292665 0.266225 0.062 Uiso 1 1 calc R U . . .
C23B C 0.6355(5) 0.0211(6) 0.1474(5) 0.058(3) Uani 1 1 d . U . . .
C24B C 0.5623(6) 0.0858(7) 0.1204(5) 0.068(3) Uani 1 1 d . U . . .
H24B H 0.509693 0.067511 0.109321 0.082 Uiso 1 1 calc R U . . .
C25B C 0.5655(6) 0.1737(7) 0.1101(5) 0.060(2) Uani 1 1 d . U . . .
S6' S 0.7082(13) -0.1384(10) 0.1908(11) 0.075(3) Uani 0.5 1 d . U P C 2
C26' C 0.6261(10) -0.0612(10) 0.1497(7) 0.036(2) Uani 0.5 1 d . U P C 2
C27' C 0.5541(12) -0.1022(11) 0.1388(8) 0.048(3) Uani 0.5 1 d . U P C 2
H27B H 0.498376 -0.070391 0.121189 0.058 Uiso 0.5 1 calc R U P C 2
C28' C 0.5728(14) -0.1925(14) 0.1562(10) 0.066(4) Uani 0.5 1 d . U P C 2
H28B H 0.533049 -0.229493 0.148516 0.079 Uiso 0.5 1 calc R U P C 2
C29' C 0.6521(13) -0.2241(14) 0.1849(10) 0.061(3) Uani 0.5 1 d . U P C 2
H29B H 0.674701 -0.284881 0.200045 0.073 Uiso 0.5 1 calc R U P C 2
S6 S 0.7163(13) -0.1574(10) 0.2098(11) 0.075(3) Uani 0.5 1 d . U P C 1
C26B C 0.6234(10) -0.0787(10) 0.1773(7) 0.036(2) Uani 0.5 1 d . U P C 1
C27B C 0.5477(12) -0.1175(11) 0.1778(8) 0.048(3) Uani 0.5 1 d . U P C 1
H27C H 0.490107 -0.086836 0.162976 0.058 Uiso 0.5 1 calc R U P C 1
C28B C 0.5684(14) -0.2067(14) 0.2027(10) 0.066(4) Uani 0.5 1 d . U P C 1
H28C H 0.525667 -0.244306 0.204547 0.079 Uiso 0.5 1 calc R U P C 1
C29B C 0.6526(13) -0.2370(14) 0.2242(10) 0.061(3) Uani 0.5 1 d . U P C 1
H29C H 0.673924 -0.295762 0.244886 0.073 Uiso 0.5 1 calc R U P C 1
C34B C 0.8445(5) 0.1497(6) 0.0098(3) 0.0436(17) Uani 1 1 d . U . . .
C35B C 0.8502(5) 0.0075(6) 0.0651(4) 0.0480(19) Uani 1 1 d . U . . .
H35B H 0.841355 -0.031180 0.101598 0.058 Uiso 1 1 calc R U . . .
C36B C 0.8828(5) -0.0288(6) 0.0157(4) 0.053(2) Uani 1 1 d . U . . .
H36B H 0.894652 -0.091159 0.018809 0.064 Uiso 1 1 calc R U . . .
C37B C 0.8976(6) 0.0244(7) -0.0363(4) 0.056(2) Uani 1 1 d . U . . .
H37B H 0.920144 -0.000322 -0.069751 0.067 Uiso 1 1 calc R U . . .
C38B C 0.8794(5) 0.1166(7) -0.0408(4) 0.052(2) Uani 1 1 d . U . . .
C39B C 0.8942(7) 0.1784(7) -0.0934(4) 0.061(2) Uani 1 1 d . U . . .
H39B H 0.920463 0.157254 -0.127267 0.073 Uiso 1 1 calc R U . . .
C40B C 0.8718(7) 0.2657(8) -0.0960(4) 0.066(3) Uani 1 1 d . U . . .
H40B H 0.881185 0.304989 -0.132014 0.080 Uiso 1 1 calc R U . . .
C41B C 0.8342(7) 0.3009(7) -0.0462(4) 0.059(2) Uani 1 1 d . U . . .
C42B C 0.8089(8) 0.3917(7) -0.0471(4) 0.069(3) Uani 1 1 d . U . . .
H42B H 0.816575 0.433014 -0.082609 0.082 Uiso 1 1 calc R U . . .
C43B C 0.7731(9) 0.4216(7) 0.0027(5) 0.077(3) Uani 1 1 d . U . . .
H43B H 0.756103 0.483019 0.002596 0.093 Uiso 1 1 calc R U . . .
C44B C 0.7626(7) 0.3575(6) 0.0543(4) 0.058(2) Uani 1 1 d . U . . .
H44B H 0.737233 0.377559 0.088758 0.069 Uiso 1 1 calc R U . . .
C45B C 0.8213(5) 0.2425(5) 0.0076(3) 0.0444(18) Uani 1 1 d . U . . .
F1B F 0.6747(4) 0.4568(4) 0.2028(3) 0.0763(17) Uani 1 1 d . U . . .
F2B F 0.7182(5) 0.4299(4) 0.2983(3) 0.0817(19) Uani 1 1 d . U . . .
F3B F 0.8926(4) 0.3949(3) 0.2651(3) 0.0670(15) Uani 1 1 d . U . . .
F4B F 0.8516(4) 0.4180(4) 0.1716(3) 0.0733(16) Uani 1 1 d . U . . .
F5B F 0.7974(7) 0.5653(5) 0.2676(4) 0.123(3) Uani 1 1 d . U . . .
F6B F 0.7802(6) 0.5835(5) 0.1710(4) 0.114(3) Uani 1 1 d . U . . .
F9B F 0.9670(6) 0.5299(5) 0.1675(4) 0.112(3) Uani 1 1 d . U . . .
F8B F 0.9725(7) 0.5365(5) 0.2598(4) 0.120(3) Uani 1 1 d . U . . .
F7B F 0.9138(8) 0.6509(5) 0.1959(4) 0.134(3) Uani 1 1 d . U . . .
C8B C 0.7391(7) 0.4102(6) 0.2438(4) 0.057(2) Uani 1 1 d . U . . .
C9B C 0.8293(7) 0.4402(6) 0.2252(4) 0.055(2) Uani 1 1 d . U . . .
C10B C 0.8328(10) 0.5373(7) 0.2197(6) 0.085(4) Uani 1 1 d . U . . .
F10B F 1.1483(4) 0.1975(4) 0.1616(3) 0.085(2) Uani 1 1 d . U . . .
F11B F 1.0440(4) 0.3040(4) 0.1776(3) 0.0753(17) Uani 1 1 d . U . . .
F12B F 0.9792(4) 0.3386(5) 0.0688(3) 0.088(2) Uani 1 1 d . U . . .
F13B F 1.0351(5) 0.2065(4) 0.0469(2) 0.0715(17) Uani 1 1 d . U . . .
F14B F 1.1957(7) 0.2385(6) 0.0451(5) 0.135(3) Uani 1 1 d . U . . .
F15B F 1.1502(7) 0.3633(5) 0.0833(4) 0.120(3) Uani 1 1 d . U . . .
F16B F 1.0548(8) 0.4330(8) -0.0195(5) 0.153(4) Uani 1 1 d . U . . .
F17B F 1.0797(8) 0.3134(7) -0.0499(5) 0.146(3) Uani 1 1 d . U . . .
F18B F 1.1849(8) 0.3824(7) -0.0405(5) 0.143(4) Uani 1 1 d . U . . .
C19B C 1.0621(6) 0.2371(6) 0.1481(5) 0.058(2) Uani 1 1 d . U . . .
C20B C 1.0540(8) 0.2718(7) 0.0753(6) 0.080(3) Uani 1 1 d . U . . .
C21B C 1.1314(10) 0.3094(9) 0.0468(7) 0.093(4) Uani 1 1 d . U . . .
C22B C 1.1208(13) 0.3614(13) -0.0160(8) 0.114(4) Uani 1 1 d . U . . .
C30A C 0.3444(7) 0.2556(8) 0.6107(5) 0.091(4) Uani 1 1 d D U . . .
C31A C 0.3384(6) 0.2614(6) 0.5428(5) 0.072(3) Uani 1 1 d D U . . .
C32A C 0.2501(7) 0.3067(10) 0.5109(6) 0.102(4) Uani 1 1 d D U . . .
C33A C 0.2487(16) 0.3350(16) 0.4427(6) 0.147(4) Uani 1 1 d D U . . .
C31B C 0.4627(9) 0.2930(8) 0.0224(4) 0.081(5) Uani 0.575(5) 1 d D U P D 1
C32B C 0.5277(7) 0.3518(8) -0.0047(5) 0.116(8) Uani 0.575(5) 1 d D U P D 1
F23B F 0.5496(10) 0.3975(9) 0.0357(6) 0.112(4) Uani 0.575(5) 1 d D U P D 1
F24B F 0.6049(8) 0.2989(8) -0.0121(5) 0.085(3) Uani 0.575(5) 1 d D U P D 1
C33B C 0.5009(9) 0.4168(8) -0.0636(5) 0.116(8) Uani 0.575(5) 1 d D U P D 1
F21B F 0.3848(10) 0.3491(11) 0.0089(8) 0.114(4) Uani 0.575(5) 1 d D U P D 1
F22B F 0.4650(11) 0.2285(10) -0.0091(7) 0.101(4) Uani 0.575(5) 1 d D U P D 1
F25B F 0.4324(10) 0.4826(11) -0.0605(9) 0.157(5) Uani 0.575(5) 1 d D U P D 1
F26B F 0.5710(9) 0.4525(11) -0.0850(8) 0.140(5) Uani 0.575(5) 1 d D U P D 1
F27B F 0.4763(10) 0.3686(9) -0.1014(7) 0.113(4) Uani 0.575(5) 1 d D U P D 1
C30B C 0.4781(7) 0.2413(7) 0.0868(4) 0.066(3) Uani 1 1 d D U . . .
F19B F 0.4046(4) 0.2036(4) 0.1004(3) 0.0797(17) Uani 1 1 d . U . . .
F20B F 0.4689(4) 0.3087(4) 0.1155(3) 0.0732(16) Uani 1 1 d . U . . .
F19A F 0.3413(5) 0.3394(5) 0.6230(4) 0.094(2) Uani 1 1 d . U . . .
F21A F 0.3980(4) 0.3150(5) 0.5168(3) 0.0852(19) Uani 1 1 d . U . . .
F20A F 0.3727(5) 0.1832(4) 0.5293(3) 0.095(2) Uani 1 1 d . U . . .
F18A F 0.2730(5) 0.2201(5) 0.6345(4) 0.109(2) Uani 1 1 d . U . . .
F22A F 0.2145(7) 0.3683(7) 0.5401(5) 0.131(3) Uani 1 1 d . U . . .
F23A F 0.1968(8) 0.2417(8) 0.5221(6) 0.162(4) Uani 1 1 d . U . . .
F26A F 0.1670(8) 0.3579(8) 0.4190(5) 0.158(4) Uani 1 1 d . U . . .
F25A F 0.2971(8) 0.2646(8) 0.4199(6) 0.160(4) Uani 1 1 d . U . . .
C11B C 0.9219(10) 0.5646(9) 0.2097(7) 0.086(3) Uani 1 1 d . U . . .
F24A F 0.2859(9) 0.3997(9) 0.4283(6) 0.181(4) Uani 1 1 d . U . . .
F21X F 0.4770(15) 0.1790(13) 0.0002(10) 0.114(4) Uani 0.425(5) 1 d D U P D 2
F22X F 0.5571(13) 0.2830(14) 0.0046(10) 0.101(4) Uani 0.425(5) 1 d D U P D 2
C31X C 0.4805(12) 0.2546(11) 0.0185(4) 0.081(5) Uani 0.425(5) 1 d D U P D 2
C32X C 0.4146(11) 0.3373(12) -0.0094(6) 0.116(8) Uani 0.425(5) 1 d D U P D 2
F23X F 0.4381(14) 0.4113(12) 0.0015(9) 0.112(4) Uani 0.425(5) 1 d D U P D 2
F24X F 0.3421(11) 0.3488(11) 0.0241(6) 0.085(3) Uani 0.425(5) 1 d D U P D 2
C33X C 0.3907(11) 0.3487(11) -0.0759(6) 0.116(8) Uani 0.425(5) 1 d D U P D 2
F25X F 0.3463(14) 0.4315(11) -0.0942(12) 0.157(5) Uani 0.425(5) 1 d D U P D 2
F26X F 0.3388(13) 0.2899(12) -0.0805(11) 0.140(5) Uani 0.425(5) 1 d D U P D 2
F27X F 0.4650(10) 0.3329(13) -0.1070(10) 0.113(4) Uani 0.425(5) 1 d D U P D 2

loop_
_atom_site_aniso_label
_atom_site_aniso_U_11
_atom_site_aniso_U_22
_atom_site_aniso_U_33
_atom_site_aniso_U_23
_atom_site_aniso_U_13
_atom_site_aniso_U_12
Eu1 0.03220(19) 0.02960(18) 0.0509(2) -0.00622(15) -0.00621(15) -0.00532(14)
N1A 0.031(3) 0.050(4) 0.060(4) -0.018(3) 0.000(3) -0.009(3)
N2A 0.039(4) 0.050(4) 0.052(4) -0.001(3) -0.011(3) -0.004(3)
O1A 0.043(3) 0.032(3) 0.053(3) -0.010(2) -0.002(2) 0.000(2)
O2A 0.060(4) 0.028(3) 0.067(4) -0.008(3) -0.017(3) 0.000(2)
O3A 0.027(2) 0.034(3) 0.058(3) -0.005(2) 0.002(2) -0.005(2)
O4A 0.033(3) 0.033(3) 0.059(3) -0.002(2) -0.011(2) -0.005(2)
O5A 0.030(3) 0.033(3) 0.069(4) -0.008(2) 0.003(2) -0.004(2)
O6A 0.033(3) 0.038(3) 0.069(4) -0.009(3) -0.001(3) -0.002(2)
S1 0.0592(13) 0.0457(12) 0.0621(14) -0.0047(10) 0.0057(11) -0.0089(10)
S2 0.0389(11) 0.0375(11) 0.106(2) -0.0103(11) 0.0198(12) -0.0101(8)
S3 0.0387(10) 0.0450(11) 0.0773(16) -0.0079(10) 0.0072(10) -0.0090(9)
C1A 0.039(4) 0.038(4) 0.054(5) -0.011(3) 0.004(3) -0.008(3)
C2A 0.049(5) 0.043(4) 0.069(6) -0.021(4) 0.015(4) -0.016(4)
C3A 0.040(4) 0.034(4) 0.069(6) -0.013(4) 0.000(4) -0.007(3)
C4A 0.039(4) 0.045(4) 0.055(5) -0.008(4) 0.002(4) -0.010(3)
C5A 0.029(3) 0.046(4) 0.049(4) -0.009(3) -0.004(3) -0.010(3)
C6A 0.047(5) 0.082(7) 0.052(5) -0.010(5) -0.003(4) -0.014(5)
C7A 0.046(5) 0.057(5) 0.068(6) 0.012(5) -0.004(4) -0.012(4)
C8A 0.087(8) 0.042(5) 0.080(7) -0.022(5) 0.006(6) -0.017(5)
C9A 0.071(6) 0.048(5) 0.062(6) -0.008(4) -0.011(5) 0.000(4)
C10A 0.107(9) 0.058(6) 0.069(7) -0.004(5) 0.004(7) -0.013(6)
C11A 0.107(11) 0.074(9) 0.165(16) -0.031(10) 0.003(11) -0.056(8)
C12A 0.036(4) 0.031(3) 0.032(3) -0.005(3) 0.000(3) -0.008(3)
C13A 0.035(4) 0.040(4) 0.033(4) -0.004(3) 0.004(3) -0.013(3)
C14A 0.048(4) 0.042(4) 0.033(4) 0.005(3) -0.005(3) -0.020(3)
C15A 0.034(4) 0.036(4) 0.041(4) -0.005(3) 0.004(3) -0.011(3)
C16A 0.039(4) 0.030(4) 0.075(6) -0.010(4) 0.014(4) -0.004(3)
C17A 0.040(4) 0.036(4) 0.104(8) -0.014(5) 0.020(5) -0.003(3)
C18A 0.044(5) 0.035(4) 0.118(9) -0.011(5) 0.023(5) -0.008(4)
C19A 0.049(5) 0.040(4) 0.049(5) -0.001(3) -0.002(4) -0.016(3)
C20A 0.093(8) 0.059(6) 0.040(5) -0.009(4) 0.014(5) -0.032(5)
C21A 0.117(10) 0.062(6) 0.059(6) -0.018(5) 0.010(6) -0.035(7)
C22A 0.096(5) 0.091(4) 0.090(5) -0.011(3) 0.006(3) -0.018(3)
C23A 0.036(4) 0.043(4) 0.039(4) -0.009(3) 0.000(3) -0.007(3)
C24A 0.031(4) 0.055(5) 0.102(8) 0.012(5) 0.000(5) -0.008(4)
C25A 0.037(4) 0.065(6) 0.085(7) 0.000(5) 0.002(4) -0.011(4)
C26A 0.034(4) 0.036(4) 0.040(4) -0.005(3) 0.005(3) -0.006(3)
C27A 0.036(4) 0.047(4) 0.037(4) -0.005(3) 0.008(3) -0.019(3)
C28A 0.047(4) 0.050(5) 0.052(5) -0.008(4) 0.008(4) -0.019(4)
C29A 0.051(5) 0.042(4) 0.058(5) -0.009(4) 0.009(4) -0.008(4)
C34A 0.026(4) 0.078(6) 0.055(5) -0.019(5) 0.005(3) -0.008(4)
C35A 0.044(5) 0.065(6) 0.071(6) -0.029(5) 0.010(4) -0.018(4)
C36A 0.054(6) 0.089(8) 0.101(9) -0.060(7) 0.022(6) -0.029(5)
C37A 0.057(6) 0.138(12) 0.063(7) -0.052(8) 0.011(5) -0.027(7)
C38A 0.037(5) 0.109(9) 0.065(6) -0.034(6) 0.007(4) -0.012(5)
C39A 0.074(4) 0.085(4) 0.073(4) -0.016(3) 0.001(3) -0.010(3)
C40A 0.085(3) 0.086(3) 0.085(3) -0.0160(12) 0.0028(10) -0.0149(12)
C41A 0.048(5) 0.103(9) 0.058(6) 0.003(6) -0.001(5) 0.013(6)
C42A 0.075(8) 0.078(8) 0.086(9) 0.030(7) 0.001(7) 0.004(6)
C43A 0.100(10) 0.057(7) 0.103(10) 0.018(7) -0.002(8) -0.006(6)
C44A 0.063(6) 0.042(5) 0.084(7) 0.007(5) -0.007(5) -0.010(4)
C45A 0.028(4) 0.066(6) 0.056(5) -0.001(4) 0.002(3) 0.000(4)
F1A' 0.089(5) 0.061(4) 0.107(5) -0.033(4) 0.026(4) -0.012(4)
F2A' 0.081(5) 0.063(4) 0.119(6) -0.020(4) -0.014(4) 0.006(4)
F3A' 0.074(4) 0.064(3) 0.084(4) -0.011(3) -0.021(3) -0.010(3)
F4A' 0.075(4) 0.075(4) 0.078(4) -0.020(3) 0.020(3) -0.019(3)
F1A 0.058(9) 0.049(9) 0.064(9) -0.014(6) -0.009(6) 0.000(6)
F2A 0.033(7) 0.027(7) 0.044(7) -0.010(5) -0.009(5) -0.004(5)
F3A 0.074(4) 0.064(3) 0.084(4) -0.011(3) -0.021(3) -0.010(3)
F4A 0.075(4) 0.075(4) 0.078(4) -0.020(3) 0.020(3) -0.019(3)
F5A 0.121(5) 0.086(4) 0.126(5) -0.005(4) -0.028(4) -0.011(4)
F6A 0.133(5) 0.098(4) 0.138(5) -0.039(4) 0.042(4) -0.028(4)
F7A 0.132(5) 0.126(5) 0.147(5) -0.015(4) -0.024(4) -0.046(4)
F8A 0.130(5) 0.097(4) 0.161(6) -0.028(4) 0.001(4) -0.033(4)
F9A 0.131(5) 0.126(5) 0.144(5) -0.021(4) 0.021(4) -0.054(4)
F10A 0.049(3) 0.057(3) 0.083(4) 0.000(3) 0.005(3) -0.025(2)
F11A 0.070(3) 0.044(3) 0.051(3) -0.005(2) 0.003(2) -0.029(2)
F13A 0.134(6) 0.050(3) 0.063(4) -0.018(3) 0.028(4) -0.024(3)
F12A 0.087(5) 0.091(5) 0.067(4) -0.001(3) -0.008(3) -0.027(4)
F15F 0.150(6) 0.062(4) 0.079(4) -0.014(3) -0.006(4) 0.004(4)
F14A 0.087(4) 0.078(4) 0.071(4) -0.018(3) 0.013(3) -0.042(3)
F15' 0.137(6) 0.074(5) 0.100(5) -0.022(4) 0.003(5) -0.014(4)
F16' 0.133(6) 0.083(5) 0.072(4) -0.015(4) 0.024(4) -0.026(4)
F17' 0.110(4) 0.106(4) 0.085(4) -0.011(3) -0.005(3) -0.031(3)
F15A 0.137(6) 0.074(5) 0.100(5) -0.022(4) 0.003(5) -0.014(4)
F16A 0.133(6) 0.083(5) 0.072(4) -0.015(4) 0.024(4) -0.026(4)
F17A 0.110(4) 0.106(4) 0.085(4) -0.011(3) -0.005(3) -0.031(3)
Eu2 0.03349(19) 0.0381(2) 0.0379(2) -0.01324(15) 0.00178(14) -0.00430(14)
S4 0.0534(12) 0.0480(11) 0.0564(13) -0.0040(10) -0.0017(10) -0.0158(9)
S5 0.0449(11) 0.0442(11) 0.0645(14) -0.0039(10) -0.0038(10) -0.0118(9)
O1B 0.041(3) 0.037(3) 0.039(3) -0.013(2) 0.003(2) -0.010(2)
O2B 0.049(3) 0.037(3) 0.039(3) -0.012(2) 0.004(2) -0.001(2)
O3B 0.032(3) 0.039(3) 0.048(3) -0.013(2) 0.001(2) -0.007(2)
O4B 0.038(3) 0.040(3) 0.043(3) -0.007(2) 0.002(2) -0.007(2)
O5B 0.029(3) 0.050(3) 0.068(4) -0.027(3) 0.005(2) -0.009(2)
O6B 0.042(3) 0.058(4) 0.061(4) -0.018(3) -0.003(3) -0.006(3)
N1B 0.036(3) 0.050(4) 0.046(4) -0.020(3) -0.001(3) -0.002(3)
N2B 0.058(4) 0.051(4) 0.034(3) -0.011(3) -0.001(3) -0.003(3)
C1B 0.030(3) 0.040(4) 0.041(4) -0.015(3) 0.007(3) -0.014(3)
C2B 0.052(4) 0.043(4) 0.035(4) -0.013(3) 0.005(3) -0.014(3)
C3B 0.042(4) 0.039(4) 0.043(4) -0.017(3) 0.006(3) -0.007(3)
C4B 0.033(4) 0.050(4) 0.041(4) -0.013(3) 0.005(3) -0.018(3)
C5B 0.025(3) 0.043(4) 0.041(4) -0.016(3) 0.011(3) -0.010(3)
C6B 0.049(5) 0.084(7) 0.044(5) -0.011(5) 0.003(4) -0.025(5)
C7B 0.055(5) 0.066(6) 0.060(6) 0.014(5) -0.002(4) -0.025(5)
C12B 0.038(4) 0.044(4) 0.029(3) -0.014(3) 0.004(3) -0.007(3)
C13B 0.030(3) 0.042(4) 0.045(4) -0.007(3) 0.004(3) -0.009(3)
C14B 0.040(4) 0.043(4) 0.036(4) -0.010(3) 0.003(3) -0.010(3)
C15B 0.038(4) 0.038(4) 0.033(4) -0.009(3) 0.001(3) -0.009(3)
C16B 0.040(4) 0.041(4) 0.027(3) -0.011(3) -0.003(3) -0.001(3)
C17B 0.046(4) 0.046(4) 0.039(4) -0.008(3) -0.005(3) -0.002(3)
C18B 0.060(5) 0.046(5) 0.049(5) -0.005(4) -0.006(4) -0.012(4)
C23B 0.033(4) 0.062(5) 0.092(7) -0.051(5) -0.001(4) -0.003(4)
C24B 0.037(4) 0.074(7) 0.104(8) -0.051(6) -0.014(5) -0.004(4)
C25B 0.041(5) 0.063(6) 0.077(7) -0.024(5) -0.017(4) 0.004(4)
S6' 0.035(3) 0.030(6) 0.154(13) -0.005(5) -0.014(5) 0.001(4)
C26' 0.036(2) 0.036(2) 0.036(2) -0.0071(9) 0.0011(7) -0.0066(8)
C27' 0.048(3) 0.048(3) 0.049(3) -0.0095(9) 0.0013(7) -0.0089(9)
C28' 0.066(4) 0.066(4) 0.066(4) -0.0129(10) 0.0017(7) -0.0123(10)
C29' 0.061(3) 0.060(3) 0.061(3) -0.0118(10) 0.0018(7) -0.0112(9)
S6 0.035(3) 0.030(6) 0.154(13) -0.005(5) -0.014(5) 0.001(4)
C26B 0.036(2) 0.036(2) 0.036(2) -0.0071(9) 0.0011(7) -0.0066(8)
C27B 0.048(3) 0.048(3) 0.049(3) -0.0095(9) 0.0013(7) -0.0089(9)
C28B 0.066(4) 0.066(4) 0.066(4) -0.0129(10) 0.0017(7) -0.0123(10)
C29B 0.061(3) 0.060(3) 0.061(3) -0.0118(10) 0.0018(7) -0.0112(9)
C34B 0.040(4) 0.057(5) 0.037(4) -0.019(4) 0.000(3) -0.008(3)
C35B 0.044(4) 0.050(5) 0.056(5) -0.027(4) -0.004(4) -0.007(4)
C36B 0.040(4) 0.065(6) 0.064(6) -0.038(5) 0.005(4) -0.009(4)
C37B 0.044(4) 0.083(7) 0.053(5) -0.046(5) 0.003(4) -0.008(4)
C38B 0.040(4) 0.075(6) 0.049(5) -0.029(4) -0.002(4) -0.008(4)
C39B 0.060(6) 0.084(7) 0.040(5) -0.020(5) 0.001(4) -0.005(5)
C40B 0.072(6) 0.087(8) 0.034(5) -0.005(5) -0.001(4) -0.004(6)
C41B 0.062(6) 0.072(6) 0.040(5) -0.007(4) -0.001(4) -0.005(5)
C42B 0.092(8) 0.062(6) 0.042(5) 0.003(4) 0.009(5) -0.003(5)
C43B 0.115(9) 0.050(6) 0.051(6) 0.003(4) -0.004(6) 0.012(6)
C44B 0.077(6) 0.047(5) 0.042(5) -0.005(4) 0.002(4) 0.000(4)
C45B 0.048(4) 0.049(4) 0.034(4) -0.011(3) -0.002(3) -0.002(4)
F1B 0.080(4) 0.047(3) 0.094(5) -0.018(3) 0.002(3) 0.012(3)
F2B 0.128(6) 0.051(3) 0.069(4) -0.031(3) 0.026(4) -0.005(3)
F3B 0.068(3) 0.049(3) 0.080(4) 0.003(3) -0.013(3) -0.016(3)
F4B 0.089(4) 0.075(4) 0.067(4) -0.026(3) 0.018(3) -0.030(3)
F5B 0.194(9) 0.059(4) 0.126(7) -0.041(4) 0.041(6) -0.024(5)
F6B 0.138(7) 0.057(4) 0.129(7) 0.016(4) -0.032(5) -0.006(4)
F9B 0.129(7) 0.102(6) 0.121(6) -0.021(5) 0.027(5) -0.063(5)
F8B 0.162(8) 0.094(5) 0.112(6) 0.004(5) -0.038(6) -0.064(6)
F7B 0.207(10) 0.067(5) 0.131(7) 0.000(5) -0.009(7) -0.053(6)
C8B 0.074(6) 0.044(5) 0.048(5) -0.011(4) 0.002(4) 0.002(4)
C9B 0.077(6) 0.049(5) 0.038(4) -0.007(4) -0.003(4) -0.006(4)
C10B 0.131(11) 0.053(6) 0.068(7) -0.016(5) -0.010(7) -0.002(7)
F10B 0.044(3) 0.066(4) 0.130(6) 0.027(4) -0.012(3) -0.024(3)
F11B 0.074(4) 0.052(3) 0.107(5) -0.016(3) -0.014(3) -0.028(3)
F12B 0.068(4) 0.089(5) 0.085(4) 0.033(4) -0.001(3) -0.008(3)
F13B 0.114(5) 0.057(3) 0.059(3) -0.027(3) 0.027(3) -0.042(3)
F14B 0.140(8) 0.113(7) 0.137(8) -0.040(6) 0.025(6) 0.033(6)
F15B 0.193(9) 0.079(5) 0.107(6) -0.017(4) -0.028(6) -0.070(6)
F16B 0.153(5) 0.142(5) 0.139(6) 0.000(5) 0.024(5) 0.004(4)
F17B 0.160(6) 0.153(6) 0.126(5) 0.008(4) 0.009(4) -0.073(5)
F18B 0.175(10) 0.139(8) 0.129(8) -0.027(6) 0.052(7) -0.065(8)
C19B 0.049(5) 0.040(4) 0.080(7) 0.008(4) -0.003(4) -0.014(4)
C20B 0.083(8) 0.055(6) 0.098(9) 0.004(6) -0.005(7) -0.020(6)
C21B 0.107(10) 0.070(8) 0.094(9) -0.003(7) 0.034(8) -0.010(7)
C22B 0.119(5) 0.117(4) 0.108(5) -0.021(3) 0.007(3) -0.026(3)
C30A 0.049(6) 0.068(7) 0.137(12) 0.026(7) 0.006(7) -0.013(5)
C31A 0.065(6) 0.042(5) 0.098(9) 0.003(5) -0.013(6) 0.004(4)
C32A 0.102(4) 0.102(4) 0.103(4) -0.0198(13) 0.0028(10) -0.0192(13)
C33A 0.145(4) 0.150(5) 0.144(5) -0.028(3) 0.003(3) -0.023(3)
C31B 0.081(11) 0.084(15) 0.069(9) -0.027(10) 0.006(8) 0.021(9)
C32B 0.127(17) 0.133(18) 0.102(16) -0.063(14) 0.060(13) -0.020(12)
F23B 0.129(9) 0.101(8) 0.101(8) -0.013(7) 0.027(7) -0.015(7)
F24B 0.082(6) 0.089(7) 0.059(5) -0.003(5) -0.021(5) 0.036(5)
C33B 0.16(2) 0.083(13) 0.103(15) -0.025(11) 0.059(15) -0.020(14)
F21B 0.114(4) 0.114(4) 0.114(4) -0.0212(16) 0.0023(14) -0.0204(16)
F22B 0.101(4) 0.102(4) 0.100(4) -0.0197(16) 0.0025(14) -0.0182(16)
F25B 0.156(6) 0.156(6) 0.155(6) -0.027(2) 0.006(2) -0.026(2)
F26B 0.139(5) 0.140(5) 0.138(5) -0.025(2) 0.005(2) -0.025(2)
F27B 0.113(4) 0.114(4) 0.111(4) -0.021(2) 0.002(2) -0.020(2)
C30B 0.065(3) 0.067(3) 0.067(4) -0.011(3) 0.000(3) -0.016(3)
F19B 0.052(3) 0.083(4) 0.097(4) -0.006(3) -0.007(3) -0.007(3)
F20B 0.067(3) 0.065(3) 0.075(3) 0.006(3) 0.002(3) 0.002(3)
F19A 0.072(3) 0.092(4) 0.108(4) -0.023(3) -0.006(3) 0.018(3)
F21A 0.061(3) 0.088(4) 0.099(4) 0.008(3) 0.007(3) -0.021(3)
F20A 0.121(4) 0.065(3) 0.092(4) -0.025(3) -0.008(3) 0.012(3)
F18A 0.081(3) 0.107(4) 0.124(4) 0.007(3) 0.016(3) -0.010(3)
F22A 0.122(4) 0.130(4) 0.142(4) -0.041(3) 0.011(3) -0.007(3)
F23A 0.154(5) 0.159(5) 0.174(5) -0.024(4) 0.002(4) -0.043(4)
F26A 0.149(4) 0.166(5) 0.155(5) -0.023(4) -0.004(3) -0.026(4)
F25A 0.166(5) 0.160(5) 0.155(5) -0.037(4) -0.003(4) -0.025(4)
C11B 0.088(4) 0.085(4) 0.086(4) -0.017(2) 0.003(2) -0.019(2)
F24A 0.181(7) 0.175(6) 0.189(7) -0.022(5) -0.009(5) -0.054(5)
F21X 0.114(4) 0.114(4) 0.114(4) -0.0212(16) 0.0023(14) -0.0204(16)
F22X 0.101(4) 0.102(4) 0.100(4) -0.0197(16) 0.0025(14) -0.0182(16)
C31X 0.081(11) 0.084(15) 0.069(9) -0.027(10) 0.006(8) 0.021(9)
C32X 0.127(17) 0.133(18) 0.102(16) -0.063(14) 0.060(13) -0.020(12)
F23X 0.129(9) 0.101(8) 0.101(8) -0.013(7) 0.027(7) -0.015(7)
F24X 0.082(6) 0.089(7) 0.059(5) -0.003(5) -0.021(5) 0.036(5)
C33X 0.16(2) 0.083(13) 0.103(15) -0.025(11) 0.059(15) -0.020(14)
F25X 0.156(6) 0.156(6) 0.155(6) -0.027(2) 0.006(2) -0.026(2)
F26X 0.139(5) 0.140(5) 0.138(5) -0.025(2) 0.005(2) -0.025(2)
F27X 0.113(4) 0.114(4) 0.111(4) -0.021(2) 0.002(2) -0.020(2)

loop_
_atom_type_symbol
_atom_type_description
_atom_type_scat_dispersion_real
_atom_type_scat_dispersion_imag
_atom_type_scat_source
C C 0.0033 0.0016 'International Tables Vol C Tables 4.2.6.8 and 6.1.1.4'
H H 0.0000 0.0000 'International Tables Vol C Tables 4.2.6.8 and 6.1.1.4'
O O 0.0106 0.0060 'International Tables Vol C Tables 4.2.6.8 and 6.1.1.4'
F F 0.0171 0.0103 'International Tables Vol C Tables 4.2.6.8 and 6.1.1.4'
S S 0.1246 0.1234 'International Tables Vol C Tables 4.2.6.8 and 6.1.1.4'
Eu Eu -0.1578 3.6682 'International Tables Vol C Tables 4.2.6.8 and 6.1.1.4'
N N 0.0061 0.0033 'International Tables Vol C Tables 4.2.6.8 and 6.1.1.4'

loop_
_geom_angle_atom_site_label_1
_geom_angle_atom_site_label_2
_geom_angle_atom_site_label_3
_geom_angle
_geom_angle_site_symmetry_1
_geom_angle_site_symmetry_3
_geom_angle_publ_flag
O4A Eu1 O5A 146.14(17) . . ?
O4A Eu1 O2A 79.0(2) . . ?
O5A Eu1 O2A 126.3(2) . . ?
O4A Eu1 O3A 70.94(17) . . ?
O5A Eu1 O3A 75.21(17) . . ?
O2A Eu1 O3A 133.77(19) . . ?
O4A Eu1 O6A 140.76(18) . . ?
O5A Eu1 O6A 71.42(18) . . ?
O2A Eu1 O6A 80.8(2) . . ?
O3A Eu1 O6A 142.74(18) . . ?
O4A Eu1 O1A 100.44(19) . . ?
O5A Eu1 O1A 72.78(19) . . ?
O2A Eu1 O1A 70.88(19) . . ?
O3A Eu1 O1A 80.82(18) . . ?
O6A Eu1 O1A 104.2(2) . . ?
O4A Eu1 N1A 96.2(2) . . ?
O5A Eu1 N1A 76.6(2) . . ?
O2A Eu1 N1A 142.4(2) . . ?
O3A Eu1 N1A 76.5(2) . . ?
O6A Eu1 N1A 80.1(2) . . ?
O1A Eu1 N1A 145.6(2) . . ?
O4A Eu1 N2A 70.26(19) . . ?
O5A Eu1 N2A 130.4(2) . . ?
O2A Eu1 N2A 79.8(2) . . ?
O3A Eu1 N2A 119.5(2) . . ?
O6A Eu1 N2A 73.2(2) . . ?
O1A Eu1 N2A 150.5(2) . . ?
N1A Eu1 N2A 63.8(2) . . ?
C35A N1A C34A 117.9(8) . . ?
C35A N1A Eu1 122.7(6) . . ?
C34A N1A Eu1 119.1(5) . . ?
C44A N2A C45A 118.2(8) . . ?
C44A N2A Eu1 122.4(7) . . ?
C45A N2A Eu1 119.3(6) . . ?
C1A O1A Eu1 138.1(5) . . ?
C3A O2A Eu1 134.8(5) . . ?
C12A O3A Eu1 139.6(4) . . ?
C14A O4A Eu1 135.5(5) . . ?
C23A O5A Eu1 138.9(5) . . ?
C25A O6A Eu1 134.2(6) . . ?
C7A S1 C4A 91.8(5) . . ?
C18A S2 C15A 91.8(4) . . ?
C29A S3 C26A 91.7(4) . . ?
O1A C1A C2A 122.8(8) . . ?
O1A C1A C4A 117.2(7) . . ?
C2A C1A C4A 119.9(8) . . ?
C3A C2A C1A 122.0(8) . . ?
C3A C2A H2AA 119.0 . . ?
C1A C2A H2AA 119.0 . . ?
O2A C3A C2A 128.9(8) . . ?
O2A C3A C8A 113.6(7) . . ?
C2A C3A C8A 117.5(8) . . ?
C5A C4A C1A 130.0(7) . . ?
C5A C4A S1 111.5(6) . . ?
C1A C4A S1 118.2(6) . . ?
C6A C5A C4A 110.3(8) . . ?
C6A C5A H5AA 124.8 . . ?
C4A C5A H5AA 124.8 . . ?
C7A C6A C5A 113.4(9) . . ?
C7A C6A H6AA 123.3 . . ?
C5A C6A H6AA 123.3 . . ?
C6A C7A S1 113.0(7) . . ?
C6A C7A H7AA 123.5 . . ?
S1 C7A H7AA 123.5 . . ?
F2A' C8A F1A' 106.0(9) . . ?
F1A C8A F2A 103.3(17) . . ?
F2A' C8A C9A 116.1(8) . . ?
F1A C8A C9A 129.8(14) . . ?
F1A' C8A C9A 104.8(7) . . ?
F2A C8A C9A 97.6(11) . . ?
F2A' C8A C3A 109.7(8) . . ?
F1A C8A C3A 107.4(14) . . ?
F1A' C8A C3A 110.0(7) . . ?
F2A C8A C3A 105.7(12) . . ?
C9A C8A C3A 110.0(6) . . ?
F3A' C9A F4A' 105.7(7) . . ?
F4A C9A F3A 107.3(19) . . ?
F4A C9A C10A 120.3(14) . . ?
F3A' C9A C10A 106.7(7) . . ?
F4A' C9A C10A 107.5(7) . . ?
F3A C9A C10A 85.6(14) . . ?
F4A C9A C8A 123.6(14) . . ?
F3A' C9A C8A 111.8(6) . . ?
F4A' C9A C8A 109.9(6) . . ?
F3A C9A C8A 88.0(13) . . ?
C10A C9A C8A 114.7(6) . . ?
F6A C10A F5A 107.9(9) . . ?
F6A C10A C9A 109.7(8) . . ?
F5A C10A C9A 109.4(8) . . ?
F6A C10A C11A 107.6(9) . . ?
F5A C10A C11A 106.2(8) . . ?
C9A C10A C11A 115.8(7) . . ?
F8A C11A F9A 112.0(10) . . ?
F8A C11A F7A 109.7(9) . . ?
F9A C11A F7A 102.4(9) . . ?
F8A C11A C10A 108.6(7) . . ?
F9A C11A C10A 112.8(9) . . ?
F7A C11A C10A 111.2(9) . . ?
O3A C12A C13A 123.2(6) . . ?
O3A C12A C15A 117.1(6) . . ?
C13A C12A C15A 119.6(6) . . ?
C14A C13A C12A 121.9(7) . . ?
C14A C13A H13A 119.0 . . ?
C12A C13A H13A 119.0 . . ?
O4A C14A C13A 128.4(7) . . ?
O4A C14A C19A 112.6(7) . . ?
C13A C14A C19A 118.9(7) . . ?
C16A C15A C12A 129.3(7) . . ?
C16A C15A S2 111.9(6) . . ?
C12A C15A S2 118.7(5) . . ?
C15A C16A C17A 110.5(7) . . ?
C15A C16A H16A 124.7 . . ?
C17A C16A H16A 124.7 . . ?
C18A C17A C16A 112.6(8) . . ?
C18A C17A H17A 123.7 . . ?
C16A C17A H17A 123.7 . . ?
C17A C18A S2 113.2(7) . . ?
C17A C18A H18A 123.4 . . ?
S2 C18A H18A 123.4 . . ?
F11A C19A F10A 107.6(7) . . ?
F11A C19A C14A 110.5(7) . . ?
F10A C19A C14A 111.5(6) . . ?
F11A C19A C20A 107.4(7) . . ?
F10A C19A C20A 108.5(7) . . ?
C14A C19A C20A 111.3(7) . . ?
F13A C20A F12A 104.4(8) . . ?
F13A C20A C21A 110.6(8) . . ?
F12A C20A C21A 106.7(9) . . ?
F13A C20A C19A 106.9(8) . . ?
F12A C20A C19A 110.4(7) . . ?
C21A C20A C19A 117.1(8) . . ?
F14A C21A F15F 109.7(9) . . ?
F14A C21A C20A 106.5(10) . . ?
F15F C21A C20A 107.8(10) . . ?
F14A C21A C22A 113.6(9) . . ?
F15F C21A C22A 103.3(9) . . ?
C20A C21A C22A 115.8(8) . . ?
F17A C22A F15A 112.1(6) . . ?
F17A C22A F16A 112.3(6) . . ?
F15A C22A F16A 111.7(6) . . ?
F15' C22A F16' 110.7(5) . . ?
F15' C22A F17' 110.9(5) . . ?
F16' C22A F17' 110.5(5) . . ?
F17A C22A C21A 117.3(14) . . ?
F15A C22A C21A 93.8(15) . . ?
F15' C22A C21A 105.9(8) . . ?
F16A C22A C21A 108.3(15) . . ?
F16' C22A C21A 106.6(8) . . ?
F17' C22A C21A 112.1(8) . . ?
O5A C23A C24A 123.6(7) . . ?
O5A C23A C26A 116.8(7) . . ?
C24A C23A C26A 119.6(7) . . ?
C25A C24A C23A 122.3(8) . . ?
C25A C24A H24A 118.9 . . ?
C23A C24A H24A 118.9 . . ?
O6A C25A C24A 129.1(9) . . ?
O6A C25A C30A 114.2(8) . . ?
C24A C25A C30A 116.0(8) . . ?
C27A C26A C23A 129.6(7) . . ?
C27A C26A S3 112.5(6) . . ?
C23A C26A S3 117.9(5) . . ?
C26A C27A C28A 108.4(7) . . ?
C26A C27A H27A 125.8 . . ?
C28A C27A H27A 125.8 . . ?
C29A C28A C27A 114.3(7) . . ?
C29A C28A H28A 122.8 . . ?
C27A C28A H28A 122.8 . . ?
C28A C29A S3 113.0(7) . . ?
C28A C29A H29A 123.5 . . ?
S3 C29A H29A 123.5 . . ?
N1A C34A C45A 118.1(8) . . ?
N1A C34A C38A 121.5(9) . . ?
C45A C34A C38A 120.4(10) . . ?
N1A C35A C36A 123.3(11) . . ?
N1A C35A H35A 118.4 . . ?
C36A C35A H35A 118.4 . . ?
C37A C36A C35A 118.7(11) . . ?
C37A C36A H36A 120.6 . . ?
C35A C36A H36A 120.6 . . ?
C36A C37A C38A 121.1(10) . . ?
C36A C37A H37A 119.5 . . ?
C38A C37A H37A 119.5 . . ?
C37A C38A C34A 117.5(11) . . ?
C37A C38A C39A 125.5(11) . . ?
C34A C38A C39A 116.9(11) . . ?
C40A C39A C38A 122.2(12) . . ?
C40A C39A H39A 118.9 . . ?
C38A C39A H39A 118.9 . . ?
C39A C40A C41A 122.6(13) . . ?
C39A C40A H40A 118.7 . . ?
C41A C40A H40A 118.7 . . ?
C42A C41A C45A 117.5(11) . . ?
C42A C41A C40A 124.4(12) . . ?
C45A C41A C40A 118.1(12) . . ?
C43A C42A C41A 120.2(11) . . ?
C43A C42A H42A 119.9 . . ?
C41A C42A H42A 119.9 . . ?
C42A C43A C44A 120.1(13) . . ?
C42A C43A H43A 120.0 . . ?
C44A C43A H43A 120.0 . . ?
N2A C44A C43A 122.6(12) . . ?
N2A C44A H44A 118.7 . . ?
C43A C44A H44A 118.7 . . ?
N2A C45A C34A 119.0(8) . . ?
N2A C45A C41A 121.3(10) . . ?
C34A C45A C41A 119.7(10) . . ?
O5B Eu2 O4B 146.37(18) . . ?
O5B Eu2 O3B 76.09(18) . . ?
O4B Eu2 O3B 71.11(17) . . ?
O5B Eu2 O2B 130.66(18) . . ?
O4B Eu2 O2B 78.12(18) . . ?
O3B Eu2 O2B 129.27(18) . . ?
O5B Eu2 O1B 80.57(19) . . ?
O4B Eu2 O1B 96.85(18) . . ?
O3B Eu2 O1B 73.56(18) . . ?
O2B Eu2 O1B 71.22(17) . . ?
O5B Eu2 O6B 71.1(2) . . ?
O4B Eu2 O6B 140.3(2) . . ?
O3B Eu2 O6B 146.84(19) . . ?
O2B Eu2 O6B 78.0(2) . . ?
O1B Eu2 O6B 104.9(2) . . ?
O5B Eu2 N2B 122.5(2) . . ?
O4B Eu2 N2B 72.7(2) . . ?
O3B Eu2 N2B 123.9(2) . . ?
O2B Eu2 N2B 81.3(2) . . ?
O1B Eu2 N2B 152.18(19) . . ?
O6B Eu2 N2B 72.7(2) . . ?
O5B Eu2 N1B 75.3(2) . . ?
O4B Eu2 N1B 88.67(19) . . ?
O3B Eu2 N1B 74.13(19) . . ?
O2B Eu2 N1B 144.9(2) . . ?
O1B Eu2 N1B 143.34(19) . . ?
O6B Eu2 N1B 93.0(2) . . ?
N2B Eu2 N1B 63.7(2) . . ?
C7B S4 C4B 92.9(5) . . ?
C18B S5 C15B 91.7(4) . . ?
C1B O1B Eu2 136.8(5) . . ?
C3B O2B Eu2 133.5(5) . . ?
C12B O3B Eu2 139.6(5) . . ?
C14B O4B Eu2 135.7(5) . . ?
C23B O5B Eu2 139.3(6) . . ?
C25B O6B Eu2 135.1(6) . . ?
C35B N1B C34B 118.3(7) . . ?
C35B N1B Eu2 121.8(6) . . ?
C34B N1B Eu2 119.7(5) . . ?
C44B N2B C45B 118.5(7) . . ?
C44B N2B Eu2 121.8(6) . . ?
C45B N2B Eu2 119.4(5) . . ?
O1B C1B C2B 122.9(7) . . ?
O1B C1B C4B 117.1(6) . . ?
C2B C1B C4B 120.0(7) . . ?
C3B C2B C1B 122.5(7) . . ?
C3B C2B H2BA 118.7 . . ?
C1B C2B H2BA 118.7 . . ?
O2B C3B C2B 128.1(7) . . ?
O2B C3B C8B 114.3(7) . . ?
C2B C3B C8B 117.3(7) . . ?
C1B C4B C5B 131.0(7) . . ?
C1B C4B S4 118.8(6) . . ?
C5B C4B S4 109.9(6) . . ?
C6B C5B C4B 110.3(7) . . ?
C6B C5B H5BA 124.9 . . ?
C4B C5B H5BA 124.9 . . ?
C7B C6B C5B 114.6(8) . . ?
C7B C6B H6BA 122.7 . . ?
C5B C6B H6BA 122.7 . . ?
C6B C7B S4 112.3(7) . . ?
C6B C7B H7BA 123.8 . . ?
S4 C7B H7BA 123.9 . . ?
O3B C12B C13B 122.3(7) . . ?
O3B C12B C15B 117.4(6) . . ?
C13B C12B C15B 120.3(6) . . ?
C14B C13B C12B 122.5(7) . . ?
C14B C13B H13B 118.8 . . ?
C12B C13B H13B 118.8 . . ?
O4B C14B C13B 128.3(7) . . ?
O4B C14B C19B 113.6(7) . . ?
C13B C14B C19B 118.0(7) . . ?
C16B C15B C12B 129.6(7) . . ?
C16B C15B S5 112.0(6) . . ?
C12B C15B S5 118.3(5) . . ?
C15B C16B C17B 109.7(7) . . ?
C15B C16B H16B 125.2 . . ?
C17B C16B H16B 125.2 . . ?
C18B C17B C16B 113.6(7) . . ?
C18B C17B H17B 123.2 . . ?
C16B C17B H17B 123.2 . . ?
C17B C18B S5 113.0(7) . . ?
C17B C18B H18B 123.5 . . ?
S5 C18B H18B 123.5 . . ?
O5B C23B C26' 120.4(10) . . ?
O5B C23B C24B 124.2(9) . . ?
C26' C23B C24B 114.9(10) . . ?
O5B C23B C26B 112.6(9) . . ?
C24B C23B C26B 121.4(9) . . ?
C25B C24B C23B 121.6(8) . . ?
C25B C24B H24B 119.2 . . ?
C23B C24B H24B 119.2 . . ?
O6B C25B C24B 128.5(8) . . ?
O6B C25B C30B 113.3(8) . . ?
C24B C25B C30B 118.2(8) . . ?
C26' S6' C29' 91.9(13) . . ?
C23B C26' C27' 134.5(14) . . ?
C23B C26' S6' 114.3(13) . . ?
C27' C26' S6' 109.2(14) . . ?
C28' C27' C26' 113.2(17) . . ?
C28' C27' H27B 123.4 . . ?
C26' C27' H27B 123.4 . . ?
C29' C28' C27' 114(2) . . ?
C29' C28' H28B 122.9 . . ?
C27' C28' H28B 122.9 . . ?
C28' C29' S6' 110.9(17) . . ?
C28' C29' H29B 124.6 . . ?
S6' C29' H29B 124.6 . . ?
C29B S6 C26B 90.8(13) . . ?
C27B C26B C23B 129.1(13) . . ?
C27B C26B S6 110.6(13) . . ?
C23B C26B S6 120.0(11) . . ?
C28B C27B C26B 110.6(17) . . ?
C28B C27B H27C 124.7 . . ?
C26B C27B H27C 124.7 . . ?
C29B C28B C27B 116(2) . . ?
C29B C28B H28C 122.1 . . ?
C27B C28B H28C 122.1 . . ?
C28B C29B S6 111.9(17) . . ?
C28B C29B H29C 124.0 . . ?
S6 C29B H29C 124.0 . . ?
N1B C34B C38B 121.7(8) . . ?
N1B C34B C45B 117.5(7) . . ?
C38B C34B C45B 120.7(8) . . ?
N1B C35B C36B 122.3(9) . . ?
N1B C35B H35B 118.9 . . ?
C36B C35B H35B 118.9 . . ?
C37B C36B C35B 120.1(9) . . ?
C37B C36B H36B 119.9 . . ?
C35B C36B H36B 119.9 . . ?
C36B C37B C38B 119.8(8) . . ?
C36B C37B H37B 120.1 . . ?
C38B C37B H37B 120.1 . . ?
C37B C38B C34B 117.7(9) . . ?
C37B C38B C39B 124.1(8) . . ?
C34B C38B C39B 118.2(9) . . ?
C40B C39B C38B 121.3(9) . . ?
C40B C39B H39B 119.3 . . ?
C38B C39B H39B 119.3 . . ?
C39B C40B C41B 121.6(9) . . ?
C39B C40B H40B 119.2 . . ?
C41B C40B H40B 119.2 . . ?
C42B C41B C45B 117.3(8) . . ?
C42B C41B C40B 123.5(9) . . ?
C45B C41B C40B 119.2(9) . . ?
C43B C42B C41B 120.6(9) . . ?
C43B C42B H42B 119.7 . . ?
C41B C42B H42B 119.7 . . ?
C42B C43B C44B 117.5(9) . . ?
C42B C43B H43B 121.3 . . ?
C44B C43B H43B 121.3 . . ?
N2B C44B C43B 123.9(9) . . ?
N2B C44B H44B 118.1 . . ?
C43B C44B H44B 118.1 . . ?
N2B C45B C41B 122.2(8) . . ?
N2B C45B C34B 119.0(7) . . ?
C41B C45B C34B 118.8(8) . . ?
F2B C8B F1B 108.6(8) . . ?
F2B C8B C3B 111.1(7) . . ?
F1B C8B C3B 108.3(8) . . ?
F2B C8B C9B 108.3(8) . . ?
F1B C8B C9B 108.3(7) . . ?
C3B C8B C9B 112.1(7) . . ?
F3B C9B F4B 106.9(8) . . ?
F3B C9B C10B 107.4(8) . . ?
F4B C9B C10B 107.7(8) . . ?
F3B C9B C8B 108.6(7) . . ?
F4B C9B C8B 108.3(7) . . ?
C10B C9B C8B 117.5(9) . . ?
F5B C10B F6B 106.7(11) . . ?
F5B C10B C11B 109.0(11) . . ?
F6B C10B C11B 105.4(11) . . ?
F5B C10B C9B 109.4(10) . . ?
F6B C10B C9B 108.0(10) . . ?
C11B C10B C9B 117.7(11) . . ?
F11B C19B F10B 107.4(8) . . ?
F11B C19B C14B 109.6(8) . . ?
F10B C19B C14B 112.4(7) . . ?
F11B C19B C20B 111.7(7) . . ?
F10B C19B C20B 106.9(8) . . ?
C14B C19B C20B 109.0(8) . . ?
F13B C20B F12B 107.8(10) . . ?
F13B C20B C21B 110.6(11) . . ?
F12B C20B C21B 108.9(9) . . ?
F13B C20B C19B 110.5(8) . . ?
F12B C20B C19B 102.3(9) . . ?
C21B C20B C19B 116.0(10) . . ?
F14B C21B F15B 115.1(14) . . ?
F14B C21B C22B 105.7(12) . . ?
F15B C21B C22B 107.7(12) . . ?
F14B C21B C20B 105.0(11) . . ?
F15B C21B C20B 104.6(11) . . ?
C22B C21B C20B 119.2(14) . . ?
F18B C22B F16B 110.1(17) . . ?
F18B C22B F17B 110.5(16) . . ?
F16B C22B F17B 98.9(15) . . ?
F18B C22B C21B 118.7(17) . . ?
F16B C22B C21B 110.3(15) . . ?
F17B C22B C21B 106.6(15) . . ?
F18A C30A F19A 111.0(10) . . ?
F18A C30A C31A 106.8(9) . . ?
F19A C30A C31A 109.6(8) . . ?
F18A C30A C25A 109.9(8) . . ?
F19A C30A C25A 104.9(9) . . ?
C31A C30A C25A 114.8(9) . . ?
F20A C31A F21A 102.7(9) . . ?
F20A C31A C32A 115.2(10) . . ?
F21A C31A C32A 103.2(9) . . ?
F20A C31A C30A 109.9(8) . . ?
F21A C31A C30A 107.2(8) . . ?
C32A C31A C30A 117.0(10) . . ?
F22A C32A C33A 115.3(14) . . ?
F22A C32A F23A 106.0(12) . . ?
C33A C32A F23A 105.2(14) . . ?
F22A C32A C31A 107.2(11) . . ?
C33A C32A C31A 118.1(14) . . ?
F23A C32A C31A 103.8(11) . . ?
F24A C33A F26A 107.3(19) . . ?
F24A C33A C32A 110.2(18) . . ?
F26A C33A C32A 112.6(16) . . ?
F24A C33A F25A 108.4(19) . . ?
F26A C33A F25A 111.0(18) . . ?
C32A C33A F25A 107.3(16) . . ?
F22B C31B F21B 107.6(14) . . ?
F22B C31B C32B 108.6(12) . . ?
F21B C31B C32B 100.6(11) . . ?
F22B C31B C30B 102.2(10) . . ?
F21B C31B C30B 117.5(12) . . ?
C32B C31B C30B 119.9(10) . . ?
F24B C32B F23B 103.4(12) . . ?
F24B C32B C31B 107.6(12) . . ?
F23B C32B C31B 110.0(11) . . ?
F24B C32B C33B 108.6(10) . . ?
F23B C32B C33B 107.7(11) . . ?
C31B C32B C33B 118.5(9) . . ?
F27B C33B F25B 107.7(7) . . ?
F27B C33B F26B 110.4(7) . . ?
F25B C33B F26B 108.3(7) . . ?
F27B C33B C32B 105.3(12) . . ?
F25B C33B C32B 115.4(12) . . ?
F26B C33B C32B 109.7(12) . . ?
F20B C30B F19B 105.5(8) . . ?
F20B C30B C31X 122.0(10) . . ?
F19B C30B C31X 103.6(10) . . ?
F20B C30B C31B 99.0(9) . . ?
F19B C30B C31B 106.3(9) . . ?
F20B C30B C25B 109.7(8) . . ?
F19B C30B C25B 110.6(8) . . ?
C31X C30B C25B 105.0(10) . . ?
C31B C30B C25B 123.9(10) . . ?
F7B C11B F9B 108.8(12) . . ?
F7B C11B F8B 107.6(12) . . ?
F9B C11B F8B 105.8(12) . . ?
F7B C11B C10B 111.5(12) . . ?
F9B C11B C10B 113.0(11) . . ?
F8B C11B C10B 109.8(11) . . ?
F22X C31X F21X 112.4(17) . . ?
F22X C31X C30B 104.7(15) . . ?
F21X C31X C30B 110.6(14) . . ?
F22X C31X C32X 99.6(15) . . ?
F21X C31X C32X 118.7(16) . . ?
C30B C31X C32X 109.6(11) . . ?
F24X C32X F23X 91.5(16) . . ?
F24X C32X C33X 112.2(14) . . ?
F23X C32X C33X 109.7(16) . . ?
F24X C32X C31X 111.3(13) . . ?
F23X C32X C31X 112.6(16) . . ?
C33X C32X C31X 116.8(12) . . ?
F25X C33X F27X 111.5(8) . . ?
F25X C33X F26X 111.0(8) . . ?
F27X C33X F26X 110.1(7) . . ?
F25X C33X C32X 107.4(16) . . ?
F27X C33X C32X 109.9(15) . . ?
F26X C33X C32X 106.7(16) . . ?

loop_
_geom_bond_atom_site_label_1
_geom_bond_atom_site_label_2
_geom_bond_distance
_geom_bond_site_symmetry_2
_geom_bond_publ_flag
Eu1 O4A 2.359(5) . ?
Eu1 O5A 2.361(5) . ?
Eu1 O2A 2.361(6) . ?
Eu1 O3A 2.362(5) . ?
Eu1 O6A 2.370(5) . ?
Eu1 O1A 2.372(6) . ?
Eu1 N1A 2.567(7) . ?
Eu1 N2A 2.584(7) . ?
N1A C35A 1.310(11) . ?
N1A C34A 1.380(12) . ?
N2A C44A 1.313(12) . ?
N2A C45A 1.349(12) . ?
O1A C1A 1.264(10) . ?
O2A C3A 1.254(11) . ?
O3A C12A 1.256(8) . ?
O4A C14A 1.271(10) . ?
O5A C23A 1.250(9) . ?
O6A C25A 1.257(10) . ?
S1 C7A 1.683(10) . ?
S1 C4A 1.718(8) . ?
S2 C18A 1.685(9) . ?
S2 C15A 1.712(7) . ?
S3 C29A 1.680(9) . ?
S3 C26A 1.721(7) . ?
C1A C2A 1.414(11) . ?
C1A C4A 1.467(12) . ?
C2A C3A 1.379(13) . ?
C2A H2AA 0.9500 . ?
C3A C8A 1.559(11) . ?
C4A C5A 1.414(12) . ?
C5A C6A 1.407(13) . ?
C5A H5AA 0.9500 . ?
C6A C7A 1.366(14) . ?
C6A H6AA 0.9500 . ?
C7A H7AA 0.9500 . ?
C8A F2A' 1.335(5) . ?
C8A F1A 1.338(5) . ?
C8A F1A' 1.347(5) . ?
C8A F2A 1.350(5) . ?
C8A C9A 1.544(4) . ?
C9A F4A 1.340(5) . ?
C9A F3A' 1.342(5) . ?
C9A F4A' 1.344(5) . ?
C9A F3A 1.346(5) . ?
C9A C10A 1.537(4) . ?
C10A F6A 1.300(13) . ?
C10A F5A 1.321(13) . ?
C10A C11A 1.537(4) . ?
C11A F8A 1.333(5) . ?
C11A F9A 1.334(5) . ?
C11A F7A 1.339(5) . ?
C12A C13A 1.426(9) . ?
C12A C15A 1.459(10) . ?
C13A C14A 1.362(11) . ?
C13A H13A 0.9500 . ?
C14A C19A 1.536(10) . ?
C15A C16A 1.378(10) . ?
C16A C17A 1.440(11) . ?
C16A H16A 0.9500 . ?
C17A C18A 1.341(12) . ?
C17A H17A 0.9500 . ?
C18A H18A 0.9500 . ?
C19A F11A 1.342(10) . ?
C19A F10A 1.350(10) . ?
C19A C20A 1.571(12) . ?
C20A F13A 1.357(11) . ?
C20A F12A 1.406(13) . ?
C20A C21A 1.509(14) . ?
C21A F14A 1.340(14) . ?
C21A F15F 1.346(14) . ?
C21A C22A 1.572(14) . ?
C22A F17A 1.333(5) . ?
C22A F15A 1.341(5) . ?
C22A F15' 1.340(5) . ?
C22A F16A 1.341(5) . ?
C22A F16' 1.343(5) . ?
C22A F17' 1.347(5) . ?
C23A C24A 1.408(11) . ?
C23A C26A 1.467(10) . ?
C24A C25A 1.367(13) . ?
C24A H24A 0.9500 . ?
C25A C30A 1.568(14) . ?
C26A C27A 1.411(10) . ?
C27A C28A 1.435(11) . ?
C27A H27A 0.9500 . ?
C28A C29A 1.349(12) . ?
C28A H28A 0.9500 . ?
C29A H29A 0.9500 . ?
C34A C45A 1.417(13) . ?
C34A C38A 1.425(13) . ?
C35A C36A 1.408(14) . ?
C35A H35A 0.9500 . ?
C36A C37A 1.355(18) . ?
C36A H36A 0.9500 . ?
C37A C38A 1.368(17) . ?
C37A H37A 0.9500 . ?
C38A C39A 1.467(16) . ?
C39A C40A 1.294(16) . ?
C39A H39A 0.9500 . ?
C40A C41A 1.431(17) . ?
C40A H40A 0.9500 . ?
C41A C42A 1.384(18) . ?
C41A C45A 1.429(14) . ?
C42A C43A 1.312(19) . ?
C42A H42A 0.9500 . ?
C43A C44A 1.405(15) . ?
C43A H43A 0.9500 . ?
C44A H44A 0.9500 . ?
Eu2 O5B 2.353(5) . ?
Eu2 O4B 2.358(5) . ?
Eu2 O3B 2.362(5) . ?
Eu2 O2B 2.363(5) . ?
Eu2 O1B 2.367(5) . ?
Eu2 O6B 2.369(6) . ?
Eu2 N2B 2.578(7) . ?
Eu2 N1B 2.584(6) . ?
S4 C7B 1.699(10) . ?
S4 C4B 1.708(8) . ?
S5 C18B 1.692(9) . ?
S5 C15B 1.719(7) . ?
O1B C1B 1.261(8) . ?
O2B C3B 1.254(9) . ?
O3B C12B 1.267(9) . ?
O4B C14B 1.249(9) . ?
O5B C23B 1.252(9) . ?
O6B C25B 1.277(11) . ?
N1B C35B 1.335(10) . ?
N1B C34B 1.374(11) . ?
N2B C44B 1.311(11) . ?
N2B C45B 1.367(10) . ?
C1B C2B 1.409(10) . ?
C1B C4B 1.442(11) . ?
C2B C3B 1.395(11) . ?
C2B H2BA 0.9500 . ?
C3B C8B 1.534(11) . ?
C4B C5B 1.460(10) . ?
C5B C6B 1.397(12) . ?
C5B H5BA 0.9500 . ?
C6B C7B 1.354(14) . ?
C6B H6BA 0.9500 . ?
C7B H7BA 0.9500 . ?
C12B C13B 1.424(10) . ?
C12B C15B 1.447(10) . ?
C13B C14B 1.379(11) . ?
C13B H13B 0.9500 . ?
C14B C19B 1.533(11) . ?
C15B C16B 1.405(10) . ?
C16B C17B 1.431(11) . ?
C16B H16B 0.9500 . ?
C17B C18B 1.350(12) . ?
C17B H17B 0.9500 . ?
C18B H18B 0.9500 . ?
C23B C26' 1.316(17) . ?
C23B C24B 1.417(13) . ?
C23B C26B 1.624(18) . ?
C24B C25B 1.363(14) . ?
C24B H24B 0.9500 . ?
C25B C30B 1.568(13) . ?
S6' C26' 1.710(19) . ?
S6' C29' 1.74(3) . ?
C26' C27' 1.41(2) . ?
C27' C28' 1.37(3) . ?
C27' H27B 0.9500 . ?
C28' C29' 1.34(3) . ?
C28' H28B 0.9500 . ?
C29' H29B 0.9500 . ?
S6 C29B 1.70(3) . ?
S6 C26B 1.76(2) . ?
C26B C27B 1.40(2) . ?
C27B C28B 1.38(3) . ?
C27B H27C 0.9500 . ?
C28B C29B 1.34(3) . ?
C28B H28C 0.9500 . ?
C29B H29C 0.9500 . ?
C34B C38B 1.409(11) . ?
C34B C45B 1.425(11) . ?
C35B C36B 1.397(11) . ?
C35B H35B 0.9500 . ?
C36B C37B 1.349(14) . ?
C36B H36B 0.9500 . ?
C37B C38B 1.406(13) . ?
C37B H37B 0.9500 . ?
C38B C39B 1.428(14) . ?
C39B C40B 1.338(15) . ?
C39B H39B 0.9500 . ?
C40B C41B 1.420(13) . ?
C40B H40B 0.9500 . ?
C41B C42B 1.403(14) . ?
C41B C45B 1.411(12) . ?
C42B C43B 1.376(14) . ?
C42B H42B 0.9500 . ?
C43B C44B 1.414(13) . ?
C43B H43B 0.9500 . ?
C44B H44B 0.9500 . ?
F1B C8B 1.359(11) . ?
F2B C8B 1.350(10) . ?
F3B C9B 1.329(10) . ?
F4B C9B 1.349(10) . ?
F5B C10B 1.322(14) . ?
F6B C10B 1.370(14) . ?
F9B C11B 1.319(15) . ?
F8B C11B 1.329(15) . ?
F7B C11B 1.312(15) . ?
C8B C9B 1.564(14) . ?
C9B C10B 1.514(14) . ?
C10B C11B 1.500(19) . ?
F10B C19B 1.358(10) . ?
F11B C19B 1.334(12) . ?
F12B C20B 1.389(13) . ?
F13B C20B 1.381(13) . ?
F14B C21B 1.349(15) . ?
F15B C21B 1.356(16) . ?
F16B C22B 1.356(19) . ?
F17B C22B 1.395(19) . ?
F18B C22B 1.188(19) . ?
C19B C20B 1.630(16) . ?
C20B C21B 1.501(17) . ?
C21B C22B 1.49(2) . ?
C30A F18A 1.372(12) . ?
C30A F19A 1.387(14) . ?
C30A C31A 1.522(2) . ?
C31A F20A 1.334(11) . ?
C31A F21A 1.401(12) . ?
C31A C32A 1.519(2) . ?
C32A F22A 1.308(16) . ?
C32A C33A 1.519(2) . ?
C32A F23A 1.402(17) . ?
C33A F24A 1.24(2) . ?
C33A F26A 1.32(2) . ?
C33A F25A 1.40(2) . ?
C31B F22B 1.341(2) . ?
C31B F21B 1.342(2) . ?
C31B C32B 1.521(2) . ?
C31B C30B 1.521(2) . ?
C32B F24B 1.341(2) . ?
C32B F23B 1.341(2) . ?
C32B C33B 1.522(2) . ?
C33B F27B 1.340(2) . ?
C33B F25B 1.341(2) . ?
C33B F26B 1.341(2) . ?
C30B F20B 1.329(12) . ?
C30B F19B 1.365(12) . ?
C30B C31X 1.519(2) . ?
F21X C31X 1.340(2) . ?
F22X C31X 1.340(2) . ?
C31X C32X 1.520(2) . ?
C32X F24X 1.340(2) . ?
C32X F23X 1.340(2) . ?
C32X C33X 1.519(2) . ?
C33X F25X 1.339(2) . ?
C33X F27X 1.339(2) . ?
C33X F26X 1.339(2) . ?

loop_
_geom_torsion_atom_site_label_1
_geom_torsion_atom_site_label_2
_geom_torsion_atom_site_label_3
_geom_torsion_atom_site_label_4
_geom_torsion
_geom_torsion_site_symmetry_1
_geom_torsion_site_symmetry_2
_geom_torsion_site_symmetry_3
_geom_torsion_site_symmetry_4
_geom_torsion_publ_flag
Eu1 O1A C1A C2A -16.4(12) . . . . ?
Eu1 O1A C1A C4A 161.2(5) . . . . ?
O1A C1A C2A C3A 1.1(13) . . . . ?
C4A C1A C2A C3A -176.4(8) . . . . ?
Eu1 O2A C3A C2A 9.2(14) . . . . ?
Eu1 O2A C3A C8A -172.8(5) . . . . ?
C1A C2A C3A O2A 2.0(14) . . . . ?
C1A C2A C3A C8A -176.0(7) . . . . ?
O1A C1A C4A C5A -175.4(7) . . . . ?
C2A C1A C4A C5A 2.3(13) . . . . ?
O1A C1A C4A S1 -1.4(10) . . . . ?
C2A C1A C4A S1 176.3(6) . . . . ?
C7A S1 C4A C5A 0.4(6) . . . . ?
C7A S1 C4A C1A -174.6(7) . . . . ?
C1A C4A C5A C6A 174.0(8) . . . . ?
S1 C4A C5A C6A -0.3(8) . . . . ?
C4A C5A C6A C7A 0.0(10) . . . . ?
C5A C6A C7A S1 0.3(10) . . . . ?
C4A S1 C7A C6A -0.4(7) . . . . ?
O2A C3A C8A F2A' 39.7(10) . . . . ?
C2A C3A C8A F2A' -142.0(9) . . . . ?
O2A C3A C8A F1A 125.0(15) . . . . ?
C2A C3A C8A F1A -56.7(15) . . . . ?
O2A C3A C8A F1A' 155.9(8) . . . . ?
C2A C3A C8A F1A' -25.9(11) . . . . ?
O2A C3A C8A F2A 15.2(14) . . . . ?
C2A C3A C8A F2A -166.5(13) . . . . ?
O2A C3A C8A C9A -89.2(8) . . . . ?
C2A C3A C8A C9A 89.1(8) . . . . ?
F1A C8A C9A F4A 149(2) . . . . ?
F2A C8A C9A F4A -96(2) . . . . ?
C3A C8A C9A F4A 13.6(19) . . . . ?
F2A' C8A C9A F3A' 176.2(9) . . . . ?
F1A' C8A C9A F3A' 59.7(9) . . . . ?
C3A C8A C9A F3A' -58.5(8) . . . . ?
F2A' C8A C9A F4A' -66.7(10) . . . . ?
F1A' C8A C9A F4A' 176.8(8) . . . . ?
C3A C8A C9A F4A' 58.6(8) . . . . ?
F1A C8A C9A F3A 40(2) . . . . ?
F2A C8A C9A F3A 154.3(17) . . . . ?
C3A C8A C9A F3A -95.9(14) . . . . ?
F2A' C8A C9A C10A 54.6(11) . . . . ?
F1A C8A C9A C10A -44.3(19) . . . . ?
F1A' C8A C9A C10A -61.9(9) . . . . ?
F2A C8A C9A C10A 70.1(13) . . . . ?
C3A C8A C9A C10A 179.9(7) . . . . ?
F4A C9A C10A F6A -135.7(19) . . . . ?
F3A' C9A C10A F6A -66.7(10) . . . . ?
F4A' C9A C10A F6A -179.8(9) . . . . ?
F3A C9A C10A F6A -28.1(16) . . . . ?
C8A C9A C10A F6A 57.6(11) . . . . ?
F4A C9A C10A F5A 106.2(19) . . . . ?
F3A' C9A C10A F5A 175.1(9) . . . . ?
F4A' C9A C10A F5A 62.1(10) . . . . ?
F3A C9A C10A F5A -146.3(16) . . . . ?
C8A C9A C10A F5A -60.5(10) . . . . ?
F4A C9A C10A C11A -14(2) . . . . ?
F3A' C9A C10A C11A 55.2(11) . . . . ?
F4A' C9A C10A C11A -57.9(11) . . . . ?
F3A C9A C10A C11A 93.8(16) . . . . ?
C8A C9A C10A C11A 179.5(8) . . . . ?
F6A C10A C11A F8A -56.7(12) . . . . ?
F5A C10A C11A F8A 58.6(12) . . . . ?
C9A C10A C11A F8A -179.7(9) . . . . ?
F6A C10A C11A F9A 178.6(9) . . . . ?
F5A C10A C11A F9A -66.1(11) . . . . ?
C9A C10A C11A F9A 55.6(13) . . . . ?
F6A C10A C11A F7A 64.2(11) . . . . ?
F5A C10A C11A F7A 179.5(9) . . . . ?
C9A C10A C11A F7A -58.9(12) . . . . ?
Eu1 O3A C12A C13A -1.0(12) . . . . ?
Eu1 O3A C12A C15A 178.0(5) . . . . ?
O3A C12A C13A C14A 2.7(11) . . . . ?
C15A C12A C13A C14A -176.2(7) . . . . ?
Eu1 O4A C14A C13A -7.6(13) . . . . ?
Eu1 O4A C14A C19A 173.5(5) . . . . ?
C12A C13A C14A O4A 1.4(12) . . . . ?
C12A C13A C14A C19A -179.8(7) . . . . ?
O3A C12A C15A C16A -175.9(8) . . . . ?
C13A C12A C15A C16A 3.1(12) . . . . ?
O3A C12A C15A S2 0.9(9) . . . . ?
C13A C12A C15A S2 179.9(5) . . . . ?
C18A S2 C15A C16A -1.7(8) . . . . ?
C18A S2 C15A C12A -179.0(7) . . . . ?
C12A C15A C16A C17A 178.5(8) . . . . ?
S2 C15A C16A C17A 1.5(10) . . . . ?
C15A C16A C17A C18A -0.5(13) . . . . ?
C16A C17A C18A S2 -0.7(14) . . . . ?
C15A S2 C18A C17A 1.4(10) . . . . ?
O4A C14A C19A F11A 37.2(9) . . . . ?
C13A C14A C19A F11A -141.8(7) . . . . ?
O4A C14A C19A F10A 156.7(7) . . . . ?
C13A C14A C19A F10A -22.3(10) . . . . ?
O4A C14A C19A C20A -82.1(9) . . . . ?
C13A C14A C19A C20A 98.9(9) . . . . ?
F11A C19A C20A F13A 161.5(7) . . . . ?
F10A C19A C20A F13A 45.6(9) . . . . ?
C14A C19A C20A F13A -77.4(9) . . . . ?
F11A C19A C20A F12A -85.4(8) . . . . ?
F10A C19A C20A F12A 158.6(7) . . . . ?
C14A C19A C20A F12A 35.7(10) . . . . ?
F11A C19A C20A C21A 36.9(12) . . . . ?
F10A C19A C20A C21A -79.0(11) . . . . ?
C14A C19A C20A C21A 158.0(9) . . . . ?
F13A C20A C21A F14A -75.9(11) . . . . ?
F12A C20A C21A F14A 171.1(8) . . . . ?
C19A C20A C21A F14A 46.8(13) . . . . ?
F13A C20A C21A F15F 166.4(9) . . . . ?
F12A C20A C21A F15F 53.4(11) . . . . ?
C19A C20A C21A F15F -70.8(13) . . . . ?
F13A C20A C21A C22A 51.4(14) . . . . ?
F12A C20A C21A C22A -61.6(12) . . . . ?
C19A C20A C21A C22A 174.1(9) . . . . ?
F14A C21A C22A F17A 107.9(16) . . . . ?
F15F C21A C22A F17A -133.3(15) . . . . ?
C20A C21A C22A F17A -15.7(19) . . . . ?
F14A C21A C22A F15A -134.8(15) . . . . ?
F15F C21A C22A F15A -16.0(15) . . . . ?
C20A C21A C22A F15A 101.6(16) . . . . ?
F14A C21A C22A F15' -63.3(10) . . . . ?
F15F C21A C22A F15' 55.5(10) . . . . ?
C20A C21A C22A F15' 173.0(10) . . . . ?
F14A C21A C22A F16A -20.5(16) . . . . ?
F15F C21A C22A F16A 98.3(15) . . . . ?
C20A C21A C22A F16A -144.1(16) . . . . ?
F14A C21A C22A F16' 54.6(10) . . . . ?
F15F C21A C22A F16' 173.4(8) . . . . ?
C20A C21A C22A F16' -69.0(12) . . . . ?
F14A C21A C22A F17' 175.6(8) . . . . ?
F15F C21A C22A F17' -65.6(9) . . . . ?
C20A C21A C22A F17' 51.9(12) . . . . ?
Eu1 O5A C23A C24A 6.4(14) . . . . ?
Eu1 O5A C23A C26A -176.5(5) . . . . ?
O5A C23A C24A C25A -3.5(17) . . . . ?
C26A C23A C24A C25A 179.6(10) . . . . ?
Eu1 O6A C25A C24A 8.9(19) . . . . ?
Eu1 O6A C25A C30A -161.8(6) . . . . ?
C23A C24A C25A O6A -4(2) . . . . ?
C23A C24A C25A C30A 166.6(10) . . . . ?
O5A C23A C26A C27A 178.9(8) . . . . ?
C24A C23A C26A C27A -3.9(13) . . . . ?
O5A C23A C26A S3 0.0(10) . . . . ?
C24A C23A C26A S3 177.1(7) . . . . ?
C29A S3 C26A C27A 1.3(6) . . . . ?
C29A S3 C26A C23A -179.6(6) . . . . ?
C23A C26A C27A C28A 180.0(8) . . . . ?
S3 C26A C27A C28A -1.0(8) . . . . ?
C26A C27A C28A C29A 0.1(10) . . . . ?
C27A C28A C29A S3 0.9(10) . . . . ?
C26A S3 C29A C28A -1.2(7) . . . . ?
C35A N1A C34A C45A -177.4(7) . . . . ?
Eu1 N1A C34A C45A 8.3(9) . . . . ?
C35A N1A C34A C38A 0.9(11) . . . . ?
Eu1 N1A C34A C38A -173.4(6) . . . . ?
C34A N1A C35A C36A -0.5(12) . . . . ?
Eu1 N1A C35A C36A 173.6(7) . . . . ?
N1A C35A C36A C37A -0.5(14) . . . . ?
C35A C36A C37A C38A 1.1(15) . . . . ?
C36A C37A C38A C34A -0.7(15) . . . . ?
C36A C37A C38A C39A 177.7(10) . . . . ?
N1A C34A C38A C37A -0.3(13) . . . . ?
C45A C34A C38A C37A 177.9(8) . . . . ?
N1A C34A C38A C39A -178.9(8) . . . . ?
C45A C34A C38A C39A -0.7(12) . . . . ?
C37A C38A C39A C40A -176.0(12) . . . . ?
C34A C38A C39A C40A 2.5(16) . . . . ?
C38A C39A C40A C41A -1(2) . . . . ?
C39A C40A C41A C42A 178.3(12) . . . . ?
C39A C40A C41A C45A -1.8(18) . . . . ?
C45A C41A C42A C43A -2.2(18) . . . . ?
C40A C41A C42A C43A 177.7(12) . . . . ?
C41A C42A C43A C44A 1(2) . . . . ?
C45A N2A C44A C43A 0.0(15) . . . . ?
Eu1 N2A C44A C43A -179.0(9) . . . . ?
C42A C43A C44A N2A 0(2) . . . . ?
C44A N2A C45A C34A 177.7(8) . . . . ?
Eu1 N2A C45A C34A -3.3(10) . . . . ?
C44A N2A C45A C41A -1.7(12) . . . . ?
Eu1 N2A C45A C41A 177.4(6) . . . . ?
N1A C34A C45A N2A -3.3(11) . . . . ?
C38A C34A C45A N2A 178.4(7) . . . . ?
N1A C34A C45A C41A 176.0(8) . . . . ?
C38A C34A C45A C41A -2.3(12) . . . . ?
C42A C41A C45A N2A 2.8(14) . . . . ?
C40A C41A C45A N2A -177.2(9) . . . . ?
C42A C41A C45A C34A -176.6(9) . . . . ?
C40A C41A C45A C34A 3.5(14) . . . . ?
Eu2 O1B C1B C2B 20.4(11) . . . . ?
Eu2 O1B C1B C4B -159.0(5) . . . . ?
O1B C1B C2B C3B -1.0(12) . . . . ?
C4B C1B C2B C3B 178.3(7) . . . . ?
Eu2 O2B C3B C2B -15.7(12) . . . . ?
Eu2 O2B C3B C8B 159.4(6) . . . . ?
C1B C2B C3B O2B -0.7(13) . . . . ?
C1B C2B C3B C8B -175.7(7) . . . . ?
O1B C1B C4B C5B 174.5(7) . . . . ?
C2B C1B C4B C5B -4.9(12) . . . . ?
O1B C1B C4B S4 0.7(9) . . . . ?
C2B C1B C4B S4 -178.7(6) . . . . ?
C7B S4 C4B C1B 174.4(6) . . . . ?
C7B S4 C4B C5B -0.6(6) . . . . ?
C1B C4B C5B C6B -173.5(8) . . . . ?
S4 C4B C5B C6B 0.7(8) . . . . ?
C4B C5B C6B C7B -0.4(10) . . . . ?
C5B C6B C7B S4 0.0(11) . . . . ?
C4B S4 C7B C6B 0.3(8) . . . . ?
Eu2 O3B C12B C13B -0.7(11) . . . . ?
Eu2 O3B C12B C15B -178.5(5) . . . . ?
O3B C12B C13B C14B 2.3(11) . . . . ?
C15B C12B C13B C14B 180.0(7) . . . . ?
Eu2 O4B C14B C13B -10.2(13) . . . . ?
Eu2 O4B C14B C19B 167.0(6) . . . . ?
C12B C13B C14B O4B 3.0(13) . . . . ?
C12B C13B C14B C19B -174.0(7) . . . . ?
O3B C12B C15B C16B 178.2(7) . . . . ?
C13B C12B C15B C16B 0.4(12) . . . . ?
O3B C12B C15B S5 0.4(9) . . . . ?
C13B C12B C15B S5 -177.5(5) . . . . ?
C18B S5 C15B C16B -0.6(6) . . . . ?
C18B S5 C15B C12B 177.6(6) . . . . ?
C12B C15B C16B C17B -177.5(7) . . . . ?
S5 C15B C16B C17B 0.4(8) . . . . ?
C15B C16B C17B C18B 0.1(9) . . . . ?
C16B C17B C18B S5 -0.5(10) . . . . ?
C15B S5 C18B C17B 0.7(7) . . . . ?
Eu2 O5B C23B C26' 168.0(10) . . . . ?
Eu2 O5B C23B C24B -4.0(16) . . . . ?
Eu2 O5B C23B C26B -169.1(7) . . . . ?
O5B C23B C24B C25B -1.9(17) . . . . ?
C26' C23B C24B C25B -174.2(12) . . . . ?
C26B C23B C24B C25B 162.0(11) . . . . ?
Eu2 O6B C25B C24B -3.7(17) . . . . ?
Eu2 O6B C25B C30B 175.2(5) . . . . ?
C23B C24B C25B O6B 5.5(19) . . . . ?
C23B C24B C25B C30B -173.3(9) . . . . ?
O5B C23B C26' C27' 177.0(17) . . . . ?
C24B C23B C26' C27' -10(3) . . . . ?
O5B C23B C26' S6' 15(2) . . . . ?
C24B C23B C26' S6' -172.1(14) . . . . ?
C29' S6' C26' C23B 172.8(14) . . . . ?
C29' S6' C26' C27' 6.5(19) . . . . ?
C23B C26' C27' C28' -170.5(19) . . . . ?
S6' C26' C27' C28' -8(2) . . . . ?
C26' C27' C28' C29' 6(3) . . . . ?
C27' C28' C29' S6' 0(3) . . . . ?
C26' S6' C29' C28' -4(2) . . . . ?
O5B C23B C26B C27B 170.8(15) . . . . ?
C24B C23B C26B C27B 5(2) . . . . ?
O5B C23B C26B S6 -14.9(18) . . . . ?
C24B C23B C26B S6 179.5(14) . . . . ?
C29B S6 C26B C27B -1.2(19) . . . . ?
C29B S6 C26B C23B -176.5(13) . . . . ?
C23B C26B C27B C28B 173.7(15) . . . . ?
S6 C26B C27B C28B -1(2) . . . . ?
C26B C27B C28B C29B 4(3) . . . . ?
C27B C28B C29B S6 -5(3) . . . . ?
C26B S6 C29B C28B 3(2) . . . . ?
C35B N1B C34B C38B -1.3(11) . . . . ?
Eu2 N1B C34B C38B 174.7(6) . . . . ?
C35B N1B C34B C45B 178.3(7) . . . . ?
Eu2 N1B C34B C45B -5.8(9) . . . . ?
C34B N1B C35B C36B -0.4(11) . . . . ?
Eu2 N1B C35B C36B -176.2(6) . . . . ?
N1B C35B C36B C37B 1.2(13) . . . . ?
C35B C36B C37B C38B -0.4(13) . . . . ?
C36B C37B C38B C34B -1.1(12) . . . . ?
C36B C37B C38B C39B 178.9(9) . . . . ?
N1B C34B C38B C37B 2.0(12) . . . . ?
C45B C34B C38B C37B -177.5(8) . . . . ?
N1B C34B C38B C39B -178.0(8) . . . . ?
C45B C34B C38B C39B 2.5(12) . . . . ?
C37B C38B C39B C40B 176.9(9) . . . . ?
C34B C38B C39B C40B -3.1(14) . . . . ?
C38B C39B C40B C41B 1.5(16) . . . . ?
C39B C40B C41B C42B -179.3(11) . . . . ?
C39B C40B C41B C45B 0.8(16) . . . . ?
C45B C41B C42B C43B 0.1(17) . . . . ?
C40B C41B C42B C43B -179.8(11) . . . . ?
C41B C42B C43B C44B -0.4(18) . . . . ?
C45B N2B C44B C43B -0.9(15) . . . . ?
Eu2 N2B C44B C43B 173.5(9) . . . . ?
C42B C43B C44B N2B 0.8(18) . . . . ?
C44B N2B C45B C41B 0.6(13) . . . . ?
Eu2 N2B C45B C41B -174.0(7) . . . . ?
C44B N2B C45B C34B -178.3(8) . . . . ?
Eu2 N2B C45B C34B 7.2(10) . . . . ?
C42B C41B C45B N2B -0.2(14) . . . . ?
C40B C41B C45B N2B 179.7(9) . . . . ?
C42B C41B C45B C34B 178.7(9) . . . . ?
C40B C41B C45B C34B -1.4(13) . . . . ?
N1B C34B C45B N2B -0.9(11) . . . . ?
C38B C34B C45B N2B 178.6(7) . . . . ?
N1B C34B C45B C41B -179.8(8) . . . . ?
C38B C34B C45B C41B -0.3(12) . . . . ?
O2B C3B C8B F2B 161.5(8) . . . . ?
C2B C3B C8B F2B -22.8(11) . . . . ?
O2B C3B C8B F1B 42.3(10) . . . . ?
C2B C3B C8B F1B -142.1(8) . . . . ?
O2B C3B C8B C9B -77.2(9) . . . . ?
C2B C3B C8B C9B 98.5(9) . . . . ?
F2B C8B C9B F3B 62.3(9) . . . . ?
F1B C8B C9B F3B 179.9(7) . . . . ?
C3B C8B C9B F3B -60.6(9) . . . . ?
F2B C8B C9B F4B 178.0(7) . . . . ?
F1B C8B C9B F4B -64.3(9) . . . . ?
C3B C8B C9B F4B 55.2(9) . . . . ?
F2B C8B C9B C10B -59.8(10) . . . . ?
F1B C8B C9B C10B 57.8(10) . . . . ?
C3B C8B C9B C10B 177.3(8) . . . . ?
F3B C9B C10B F5B -75.4(13) . . . . ?
F4B C9B C10B F5B 169.7(10) . . . . ?
C8B C9B C10B F5B 47.3(14) . . . . ?
F3B C9B C10B F6B 168.7(10) . . . . ?
F4B C9B C10B F6B 53.9(13) . . . . ?
C8B C9B C10B F6B -68.6(12) . . . . ?
F3B C9B C10B C11B 49.7(13) . . . . ?
F4B C9B C10B C11B -65.2(13) . . . . ?
C8B C9B C10B C11B 172.4(10) . . . . ?
O4B C14B C19B F11B 56.8(10) . . . . ?
C13B C14B C19B F11B -125.7(8) . . . . ?
O4B C14B C19B F10B 176.1(8) . . . . ?
C13B C14B C19B F10B -6.5(12) . . . . ?
O4B C14B C19B C20B -65.6(10) . . . . ?
C13B C14B C19B C20B 111.8(9) . . . . ?
F11B C19B C20B F13B -154.6(8) . . . . ?
F10B C19B C20B F13B 88.2(10) . . . . ?
C14B C19B C20B F13B -33.4(12) . . . . ?
F11B C19B C20B F12B -40.0(10) . . . . ?
F10B C19B C20B F12B -157.2(8) . . . . ?
C14B C19B C20B F12B 81.2(9) . . . . ?
F11B C19B C20B C21B 78.4(12) . . . . ?
F10B C19B C20B C21B -38.8(12) . . . . ?
C14B C19B C20B C21B -160.4(9) . . . . ?
F13B C20B C21B F14B -50.7(14) . . . . ?
F12B C20B C21B F14B -169.0(11) . . . . ?
C19B C20B C21B F14B 76.3(14) . . . . ?
F13B C20B C21B F15B -172.2(10) . . . . ?
F12B C20B C21B F15B 69.4(13) . . . . ?
C19B C20B C21B F15B -45.3(14) . . . . ?
F13B C20B C21B C22B 67.4(16) . . . . ?
F12B C20B C21B C22B -51.0(17) . . . . ?
C19B C20B C21B C22B -165.6(12) . . . . ?
F14B C21B C22B F18B -54(2) . . . . ?
F15B C21B C22B F18B 69(2) . . . . ?
C20B C21B C22B F18B -171.7(15) . . . . ?
F14B C21B C22B F16B 177.8(14) . . . . ?
F15B C21B C22B F16B -58.7(19) . . . . ?
C20B C21B C22B F16B 60(2) . . . . ?
F14B C21B C22B F17B 71.4(17) . . . . ?
F15B C21B C22B F17B -165.1(13) . . . . ?
C20B C21B C22B F17B -46.3(19) . . . . ?
O6A C25A C30A F18A -162.6(10) . . . . ?
C24A C25A C30A F18A 25.5(15) . . . . ?
O6A C25A C30A F19A -43.2(12) . . . . ?
C24A C25A C30A F19A 144.8(10) . . . . ?
O6A C25A C30A C31A 77.1(13) . . . . ?
C24A C25A C30A C31A -94.9(12) . . . . ?
F18A C30A C31A F20A -82.1(11) . . . . ?
F19A C30A C31A F20A 157.6(9) . . . . ?
C25A C30A C31A F20A 39.9(13) . . . . ?
F18A C30A C31A F21A 166.9(8) . . . . ?
F19A C30A C31A F21A 46.7(10) . . . . ?
C25A C30A C31A F21A -71.0(10) . . . . ?
F18A C30A C31A C32A 51.7(14) . . . . ?
F19A C30A C31A C32A -68.6(13) . . . . ?
C25A C30A C31A C32A 173.7(10) . . . . ?
F20A C31A C32A F22A 163.4(11) . . . . ?
F21A C31A C32A F22A -85.5(12) . . . . ?
C30A C31A C32A F22A 32.0(16) . . . . ?
F20A C31A C32A C33A -64.4(19) . . . . ?
F21A C31A C32A C33A 46.7(18) . . . . ?
C30A C31A C32A C33A 164.2(15) . . . . ?
F20A C31A C32A F23A 51.5(14) . . . . ?
F21A C31A C32A F23A 162.6(10) . . . . ?
C30A C31A C32A F23A -79.9(14) . . . . ?
F22A C32A C33A F24A 56(2) . . . . ?
F23A C32A C33A F24A 172.5(17) . . . . ?
C31A C32A C33A F24A -72(2) . . . . ?
F22A C32A C33A F26A -64(2) . . . . ?
F23A C32A C33A F26A 53(2) . . . . ?
C31A C32A C33A F26A 167.9(16) . . . . ?
F22A C32A C33A F25A 174.0(14) . . . . ?
F23A C32A C33A F25A -69.7(18) . . . . ?
C31A C32A C33A F25A 45(2) . . . . ?
F22B C31B C32B F24B -47.8(14) . . . . ?
F21B C31B C32B F24B -160.6(13) . . . . ?
C30B C31B C32B F24B 69.0(15) . . . . ?
F22B C31B C32B F23B -159.7(12) . . . . ?
F21B C31B C32B F23B 87.5(14) . . . . ?
C30B C31B C32B F23B -43.0(15) . . . . ?
F22B C31B C32B C33B 75.8(14) . . . . ?
F21B C31B C32B C33B -37.0(15) . . . . ?
C30B C31B C32B C33B -167.4(11) . . . . ?
F24B C32B C33B F27B 71.2(14) . . . . ?
F23B C32B C33B F27B -177.5(11) . . . . ?
C31B C32B C33B F27B -51.9(13) . . . . ?
F24B C32B C33B F25B -170.2(12) . . . . ?
F23B C32B C33B F25B -58.9(13) . . . . ?
C31B C32B C33B F25B 66.8(14) . . . . ?
F24B C32B C33B F26B -47.6(15) . . . . ?
F23B C32B C33B F26B 63.8(13) . . . . ?
C31B C32B C33B F26B -170.6(11) . . . . ?
F22B C31B C30B F20B -175.9(11) . . . . ?
F21B C31B C30B F20B -58.4(15) . . . . ?
C32B C31B C30B F20B 64.1(13) . . . . ?
F22B C31B C30B F19B -66.8(13) . . . . ?
F21B C31B C30B F19B 50.7(16) . . . . ?
C32B C31B C30B F19B 173.3(10) . . . . ?
F22B C31B C30B C25B 62.9(15) . . . . ?
F21B C31B C30B C25B -179.6(13) . . . . ?
C32B C31B C30B C25B -57.1(16) . . . . ?
O6B C25B C30B F20B -41.5(11) . . . . ?
C24B C25B C30B F20B 137.5(10) . . . . ?
O6B C25B C30B F19B -157.5(9) . . . . ?
C24B C25B C30B F19B 21.5(13) . . . . ?
O6B C25B C30B C31X 91.4(12) . . . . ?
C24B C25B C30B C31X -89.7(13) . . . . ?
O6B C25B C30B C31B 74.6(13) . . . . ?
C24B C25B C30B C31B -106.4(13) . . . . ?
F5B C10B C11B F7B -65.1(15) . . . . ?
F6B C10B C11B F7B 49.1(14) . . . . ?
C9B C10B C11B F7B 169.5(10) . . . . ?
F5B C10B C11B F9B 171.9(11) . . . . ?
F6B C10B C11B F9B -73.9(13) . . . . ?
C9B C10B C11B F9B 46.5(16) . . . . ?
F5B C10B C11B F8B 54.0(14) . . . . ?
F6B C10B C11B F8B 168.2(10) . . . . ?
C9B C10B C11B F8B -71.3(14) . . . . ?
F20B C30B C31X F22X 67.8(17) . . . . ?
F19B C30B C31X F22X -173.8(13) . . . . ?
C25B C30B C31X F22X -57.7(16) . . . . ?
F20B C30B C31X F21X -170.9(14) . . . . ?
F19B C30B C31X F21X -52.5(17) . . . . ?
C25B C30B C31X F21X 63.6(18) . . . . ?
F20B C30B C31X C32X -38.2(19) . . . . ?
F19B C30B C31X C32X 80.2(15) . . . . ?
C25B C30B C31X C32X -163.7(13) . . . . ?
F22X C31X C32X F24X -143.8(17) . . . . ?
F21X C31X C32X F24X 94.0(19) . . . . ?
C30B C31X C32X F24X -34(2) . . . . ?
F22X C31X C32X F23X -42.7(18) . . . . ?
F21X C31X C32X F23X -164.9(17) . . . . ?
C30B C31X C32X F23X 66.7(18) . . . . ?
F22X C31X C32X C33X 85.5(19) . . . . ?
F21X C31X C32X C33X -37(2) . . . . ?
C30B C31X C32X C33X -165.0(14) . . . . ?
F24X C32X C33X F25X 61.2(18) . . . . ?
F23X C32X C33X F25X -39.0(18) . . . . ?
C31X C32X C33X F25X -168.6(15) . . . . ?
F24X C32X C33X F27X -177.3(15) . . . . ?
F23X C32X C33X F27X 82.5(17) . . . . ?
C31X C32X C33X F27X -47.1(19) . . . . ?
F24X C32X C33X F26X -57.9(18) . . . . ?
F23X C32X C33X F26X -158.1(15) . . . . ?
C31X C32X C33X F26X 72.3(18) . . . . ?
